data_4128262
loop_
_publ_author_name
'Nakamura, Takashi'
'Tsukuda, Shinnosuke'
'Nabeshima, Tatsuya'

_publ_section_title
;
 Double-Circularly Connected Saloph-Belt Macrocycles Generated from a
 Bis-Armed Bifunctional Monomer.
;
_journal_issue 16
_journal_name_full 'Journal of the American Chemical Society'
_journal_page_first 6462
_journal_page_last 6467
_journal_paper_doi 10.1021/jacs.9b00171
_journal_volume 141
_journal_year 2019
_chemical_formula_sum 'C294.62 H305.46 N8 Na0.38 O34.62 Zn4'
_chemical_formula_weight 4782.47
_space_group_crystal_system triclinic
_space_group_IT_number 2
_space_group_name_Hall '-P 1'
_space_group_name_H-M_alt 'P -1'
_symmetry_space_group_name_Hall '-P 1'
_symmetry_space_group_name_H-M 'P -1'
_atom_sites_solution_hydrogens geom
_audit_creation_method SHELXL-2017/1
_cell_angle_alpha 80.167(2)
_cell_angle_beta 71.677(2)
_cell_angle_gamma 85.782(2)
_cell_formula_units_Z 1
_cell_length_a 17.213(4)
_cell_length_b 18.121(4)
_cell_length_c 20.788(5)
_cell_measurement_reflns_used 9930
_cell_measurement_temperature 120(2)
_cell_measurement_theta_max 22.295
_cell_measurement_theta_min 2.195
_cell_volume 6064(2)
_computing_structure_refinement 'SHELXL-2017/1 (Sheldrick, 2017)'
_computing_structure_solution 'SHELXT 2014/5 (Sheldrick, 2014)'
_diffrn_ambient_temperature 120(2)
_diffrn_measured_fraction_theta_full 1.000
_diffrn_measured_fraction_theta_max 1.000
_diffrn_measurement_device_type 'Bruker APEX-II CCD'
_diffrn_measurement_method '\f and \w scans'
_diffrn_radiation_monochromator graphite
_diffrn_radiation_source 'fine-focus sealed tube'
_diffrn_radiation_type MoK\a
_diffrn_radiation_wavelength 0.71073
_diffrn_reflns_av_R_equivalents 0.0840
_diffrn_reflns_av_unetI/netI 0.0862
_diffrn_reflns_Laue_measured_fraction_full 1.000
_diffrn_reflns_Laue_measured_fraction_max 1.000
_diffrn_reflns_limit_h_max 19
_diffrn_reflns_limit_h_min -19
_diffrn_reflns_limit_k_max 20
_diffrn_reflns_limit_k_min -20
_diffrn_reflns_limit_l_max 23
_diffrn_reflns_limit_l_min -23
_diffrn_reflns_number 75179
_diffrn_reflns_point_group_measured_fraction_full 1.000
_diffrn_reflns_point_group_measured_fraction_max 1.000
_diffrn_reflns_theta_full 23.257
_diffrn_reflns_theta_max 23.256
_diffrn_reflns_theta_min 1.358
_exptl_absorpt_coefficient_mu 0.467
_exptl_absorpt_correction_T_max 0.7454
_exptl_absorpt_correction_T_min 0.6189
_exptl_absorpt_correction_type multi-scan
_exptl_absorpt_process_details
;    
 SADABS-2016/2 - Bruker AXS area detector scaling and absorption correction 
;
_exptl_crystal_colour purple
_exptl_crystal_density_diffrn 1.310
_exptl_crystal_description block
_exptl_crystal_F_000 2530
_exptl_crystal_size_max 0.220
_exptl_crystal_size_mid 0.100
_exptl_crystal_size_min 0.030
_refine_diff_density_max 1.076
_refine_diff_density_min -0.786
_refine_diff_density_rms 0.100
_refine_ls_extinction_method none
_refine_ls_goodness_of_fit_ref 1.668
_refine_ls_hydrogen_treatment constr
_refine_ls_matrix_type full
_refine_ls_number_parameters 1550
_refine_ls_number_reflns 17413
_refine_ls_number_restraints 67
_refine_ls_restrained_S_all 1.683
_refine_ls_R_factor_all 0.1760
_refine_ls_R_factor_gt 0.0941
_refine_ls_shift/su_max 0.138
_refine_ls_shift/su_mean 0.003
_refine_ls_structure_factor_coef Fsqd
_refine_ls_weighting_details 'w=1/[\s^2^(Fo^2^)+(0.1000P)^2^] where P=(Fo^2^+2Fc^2^)/3'
_refine_ls_weighting_scheme calc
_refine_ls_wR_factor_gt 0.2463
_refine_ls_wR_factor_ref 0.2883
_reflns_Friedel_coverage 0.000
_reflns_number_gt 9963
_reflns_number_total 17413
_reflns_threshold_expression 'I > 2\s(I)'
_cod_data_source_file ja9b00171_si_003.cif
_cod_data_source_block 347
_cod_database_code 4128262
_shelx_shelxl_version_number 2017/1
_shelx_space_group_comment
;
The symmetry employed for this shelxl refinement is uniquely defined
by the following loop, which should always be used as a source of
symmetry information in preference to the above space-group names.
They are only intended as comments.
;
_shelx_estimated_absorpt_t_min 0.904
_shelx_estimated_absorpt_t_max 0.986

loop_
_space_group_symop_operation_xyz
'x, y, z'
'-x, -y, -z'

loop_
_atom_site_label
_atom_site_type_symbol
_atom_site_fract_x
_atom_site_fract_y
_atom_site_fract_z
_atom_site_U_iso_or_equiv
_atom_site_adp_type
_atom_site_occupancy
_atom_site_site_symmetry_order
_atom_site_calc_flag
_atom_site_refinement_flags_posn
_atom_site_refinement_flags_adp
_atom_site_refinement_flags_occupancy
_atom_site_disorder_assembly
_atom_site_disorder_group
Zn1 Zn 0.34779(5) 0.21819(5) 0.34006(5) 0.0465(3) Uani 1 1 d . . . . .
Zn2 Zn 0.88608(5) 0.35212(5) -0.08995(5) 0.0485(3) Uani 1 1 d . . . . .
O1 O 0.3001(3) 0.3028(3) 0.3862(2) 0.0441(13) Uani 1 1 d . . . . .
O2 O -0.0977(3) 0.3619(3) 0.3342(3) 0.0457(13) Uani 1 1 d . . . . .
O3 O 0.2454(3) 0.1939(3) 0.3261(2) 0.0433(13) Uani 1 1 d . . . . .
O4 O 0.9935(3) 0.2968(3) 0.1437(3) 0.0474(13) Uani 1 1 d . . . . .
O5 O 0.1444(3) 0.3906(3) 0.5748(2) 0.0497(14) Uani 1 1 d . . . . .
O6 O 0.8809(3) 0.3551(3) 0.0044(2) 0.0427(12) Uani 1 1 d . . . . .
O7 O 0.8198(3) 0.2615(3) -0.0645(3) 0.0473(13) Uani 1 1 d . . . . .
O8 O -0.0376(3) 0.4252(3) 0.4347(3) 0.0496(14) Uani 1 1 d . . . . .
O9 O -0.0238(3) 0.1046(3) 0.3501(3) 0.0587(15) Uani 1 1 d . . . . .
O10 O 1.0011(3) 0.3012(3) -0.1186(3) 0.0573(15) Uani 1 1 d . . . . .
O11 O 0.8404(3) 0.0182(3) -0.0475(3) 0.0666(17) Uani 1 1 d . . . . .
N1 N 0.9064(3) 0.4644(3) -0.1142(3) 0.0342(14) Uani 1 1 d . . . . .
N2 N 0.8585(3) 0.3752(3) -0.1820(3) 0.0428(15) Uani 1 1 d . . . . .
N3 N 0.4148(3) 0.1635(3) 0.2615(3) 0.0396(15) Uani 1 1 d . . . . .
N4 N 0.4627(3) 0.2587(3) 0.3222(3) 0.0412(15) Uani 1 1 d . . . . .
O12 O 0.3535(3) 0.1362(3) 0.4219(3) 0.0679(17) Uani 1 1 d . . . . .
O13 O 0.7859(4) 0.1113(3) 0.2495(4) 0.080(2) Uani 1 1 d D . . . .
O14 O 0.7083(4) 0.0131(3) 0.1951(3) 0.084(2) Uani 1 1 d . . . . .
C1 C 0.8990(4) 0.4893(4) -0.0007(4) 0.0346(18) Uani 1 1 d . . . . .
C2 C 0.9122(4) 0.4945(4) -0.1823(4) 0.0352(18) Uani 1 1 d . . . . .
C3 C 0.9365(4) 0.5926(4) -0.2815(4) 0.0311(17) Uani 1 1 d . . . . .
C4 C 0.1812(4) 0.4213(4) 0.3925(4) 0.0376(18) Uani 1 1 d . . . . .
H109 H 0.226612 0.428103 0.351883 0.045 Uiso 1 1 calc R U . . .
C5 C 0.1030(4) 0.4279(4) 0.3852(4) 0.0327(17) Uani 1 1 d . . . . .
C6 C 0.6670(4) 0.2050(4) 0.2077(4) 0.0370(18) Uani 1 1 d . . . . .
C7 C 0.8866(4) 0.4120(4) 0.0338(4) 0.0356(18) Uani 1 1 d . . . . .
C8 C 0.0402(4) 0.3281(4) 0.3080(4) 0.0367(18) Uani 1 1 d . . . . .
C9 C 0.9409(4) 0.5642(4) -0.2167(4) 0.0364(18) Uani 1 1 d . . . . .
H117 H 0.964784 0.593924 -0.194720 0.044 Uiso 1 1 calc R U . . .
C10 C 0.8593(4) 0.3222(4) 0.1417(4) 0.0389(18) Uani 1 1 d . . . . .
C11 C 0.1972(4) 0.4056(4) 0.4550(4) 0.0365(17) Uani 1 1 d . . . . .
C12 C 0.9059(4) 0.5475(4) -0.3157(3) 0.0345(17) Uani 1 1 d . . . . .
C13 C 0.8841(4) 0.4480(4) -0.2183(4) 0.0351(17) Uani 1 1 d . . . . .
C14 C 0.9153(4) 0.2717(4) 0.1623(4) 0.0402(19) Uani 1 1 d . . . . .
C15 C 0.7547(4) 0.2248(4) 0.1915(4) 0.0390(18) Uani 1 1 d . . . . .
C16 C 0.0848(4) 0.1950(4) 0.3117(4) 0.0368(18) Uani 1 1 d . . . . .
C17 C 0.2819(4) 0.3957(4) 0.4553(4) 0.0390(18) Uani 1 1 d . . . . .
C18 C 0.5000(4) 0.1733(4) 0.2422(4) 0.0388(18) Uani 1 1 d . . . . .
C19 C 0.1008(4) 0.2717(4) 0.3001(3) 0.0350(17) Uani 1 1 d . . . . .
H110 H 0.156282 0.286208 0.286048 0.042 Uiso 1 1 calc R U . . .
C20 C 0.8815(4) 0.4751(4) -0.2837(4) 0.0369(18) Uani 1 1 d . . . . .
H118 H 0.862703 0.443642 -0.307694 0.044 Uiso 1 1 calc R U . . .
C21 C 0.0373(4) 0.4182(4) 0.4445(4) 0.0357(17) Uani 1 1 d . . . . .
C22 C 0.9046(4) 0.5453(4) 0.0361(4) 0.0409(19) Uani 1 1 d . . . . .
H119 H 0.912301 0.595430 0.013024 0.049 Uiso 1 1 calc R U . . .
C23 C 0.8795(4) 0.3986(4) 0.1057(4) 0.0345(18) Uani 1 1 d . . . . .
C24 C -0.0579(4) 0.2310(4) 0.3473(4) 0.0435(19) Uani 1 1 d . . . . .
H111 H -0.113267 0.216004 0.366158 0.052 Uiso 1 1 calc R U . . .
C25 C 0.1285(4) 0.4012(4) 0.5134(4) 0.0414(19) Uani 1 1 d . . . . .
C26 C 0.5244(4) 0.2251(4) 0.2740(4) 0.0397(19) Uani 1 1 d . . . . .
C27 C 0.2328(4) 0.1489(4) 0.2875(4) 0.0396(18) Uani 1 1 d . . . . .
C28 C -0.0407(4) 0.3061(4) 0.3307(4) 0.0394(18) Uani 1 1 d . . . . .
C29 C 0.6415(4) 0.1541(4) 0.1757(4) 0.0382(18) Uani 1 1 d . . . . .
C30 C 0.3328(4) 0.3449(4) 0.4141(4) 0.0419(19) Uani 1 1 d . . . . .
C31 C 0.1518(4) 0.1410(4) 0.2856(4) 0.0395(18) Uani 1 1 d . . . . .
C32 C 0.0037(4) 0.1771(4) 0.3370(4) 0.046(2) Uani 1 1 d . . . . .
C33 C 0.8993(4) 0.5307(5) 0.1041(4) 0.0445(19) Uani 1 1 d . . . . .
H120 H 0.903410 0.569686 0.128090 0.053 Uiso 1 1 calc R U . . .
C34 C 0.9078(4) 0.5106(4) -0.0724(4) 0.0356(18) Uani 1 1 d . . . . .
H121 H 0.915316 0.562183 -0.090984 0.043 Uiso 1 1 calc R U . . .
C35 C 0.7793(4) 0.2953(5) 0.1570(4) 0.045(2) Uani 1 1 d . . . . .
H112 H 0.740068 0.327935 0.142482 0.054 Uiso 1 1 calc R U . A 1
C36 C 0.6984(4) 0.1185(4) 0.1179(4) 0.0407(19) Uani 1 1 d . . . . .
C37 C 0.8221(4) 0.3315(4) -0.2045(4) 0.0410(19) Uani 1 1 d . . . . .
H122 H 0.813357 0.348835 -0.247490 0.049 Uiso 1 1 calc R U . . .
C38 C 0.3834(4) 0.1174(5) 0.2358(4) 0.048(2) Uani 1 1 d . . . . .
H101 H 0.421051 0.087271 0.206465 0.058 Uiso 1 1 calc R U . . .
C39 C 0.5584(4) 0.1390(4) 0.1936(4) 0.0426(19) Uani 1 1 d . . . . .
H127 H 0.541598 0.104102 0.171651 0.051 Uiso 1 1 calc R U . . .
C40 C 0.7607(5) 0.1542(5) -0.0772(4) 0.051(2) Uani 1 1 d . . . . .
C41 C 0.8101(4) 0.1795(4) 0.2143(4) 0.047(2) Uani 1 1 d . . . . .
C42 C -0.1791(4) 0.3425(4) 0.3390(4) 0.050(2) Uani 1 1 d . . . . .
H40 H -0.204102 0.310336 0.383323 0.060 Uiso 1 1 calc R U . . .
H41 H -0.177110 0.314484 0.301542 0.060 Uiso 1 1 calc R U . . .
C43 C 0.0506(4) 0.4058(4) 0.5085(4) 0.0417(19) Uani 1 1 d . . . . .
H113 H 0.005111 0.400553 0.549104 0.050 Uiso 1 1 calc R U . . .
C44 C 0.8919(4) 0.2027(4) 0.1979(4) 0.045(2) Uani 1 1 d . . . . .
H114 H 0.930943 0.169501 0.212035 0.054 Uiso 1 1 calc R U . . .
C45 C 0.7576(4) 0.1188(4) -0.0045(4) 0.046(2) Uani 1 1 d . . . . .
C46 C 0.6087(4) 0.2401(4) 0.2562(4) 0.0432(19) Uani 1 1 d . . . . .
H128 H 0.625688 0.275082 0.278036 0.052 Uiso 1 1 calc R U . . .
C47 C 0.7938(4) 0.2278(4) -0.1040(4) 0.0415(19) Uani 1 1 d . . . . .
C48 C 0.4183(4) 0.3424(5) 0.4070(4) 0.049(2) Uani 1 1 d . . . . .
C49 C -0.2281(4) 0.4115(5) 0.3336(5) 0.059(2) Uani 1 1 d . . . . .
H42 H -0.195280 0.448768 0.296240 0.071 Uiso 1 1 calc R U . . .
H43 H -0.241321 0.432258 0.376934 0.071 Uiso 1 1 calc R U . . .
C50 C 0.7937(4) 0.0507(5) 0.0086(5) 0.051(2) Uani 1 1 d . . . . .
C51 C 0.2971(4) 0.1067(4) 0.2467(4) 0.045(2) Uani 1 1 d . . . . .
C52 C 0.8880(4) 0.4576(5) 0.1368(4) 0.046(2) Uani 1 1 d . . . . .
H123 H 0.885917 0.447199 0.183704 0.055 Uiso 1 1 calc R U . . .
C53 C 0.7123(4) 0.1519(4) 0.0516(4) 0.0436(19) Uani 1 1 d . . . . .
H115 H 0.689586 0.200692 0.043180 0.052 Uiso 1 1 calc R U . B 1
C54 C 0.7932(5) 0.2589(4) -0.1707(4) 0.048(2) Uani 1 1 d . . . . .
C55 C 0.1395(4) 0.0883(4) 0.2500(4) 0.051(2) Uani 1 1 d . . . . .
H102 H 0.085381 0.082734 0.249122 0.062 Uiso 1 1 calc R U . . .
C56 C 0.3149(5) 0.4349(5) 0.4910(4) 0.057(2) Uani 1 1 d . . . . .
H103 H 0.279462 0.466546 0.520104 0.068 Uiso 1 1 calc R U . . .
C57 C 0.0771(5) 0.3885(5) 0.6361(4) 0.052(2) Uani 1 1 d . . . . .
H14 H 0.047251 0.341199 0.645706 0.062 Uiso 1 1 calc R U . . .
H15 H 0.038694 0.431017 0.631531 0.062 Uiso 1 1 calc R U . . .
C58 C 0.4775(4) 0.3019(5) 0.3593(4) 0.051(2) Uani 1 1 d . . . . .
H104 H 0.533425 0.307848 0.354989 0.061 Uiso 1 1 calc R U . . .
C59 C 0.2795(4) 0.0534(4) 0.2122(4) 0.056(2) Uani 1 1 d . . . . .
H105 H 0.322575 0.024526 0.186313 0.067 Uiso 1 1 calc R U . . .
C60 C 0.2004(5) 0.0429(5) 0.2155(5) 0.062(2) Uani 1 1 d . . . . .
H106 H 0.187683 0.004829 0.194328 0.074 Uiso 1 1 calc R U . . .
C61 C 0.7315(5) 0.0476(5) 0.1284(4) 0.052(2) Uani 1 1 d . . . . .
C62 C -0.1103(4) 0.4142(5) 0.4919(4) 0.056(2) Uani 1 1 d . . . . .
H16 H -0.157261 0.438699 0.478142 0.067 Uiso 1 1 calc R U . . .
H17 H -0.104474 0.438310 0.529330 0.067 Uiso 1 1 calc R U . . .
C63 C 1.0571(4) 0.2413(4) 0.1452(5) 0.055(2) Uani 1 1 d . . . . .
H66 H 1.050816 0.199949 0.121731 0.066 Uiso 1 1 calc R U . . .
H67 H 1.052888 0.220265 0.193300 0.066 Uiso 1 1 calc R U . . .
C64 C 0.1125(5) 0.3937(5) 0.6931(4) 0.067(3) Uani 1 1 d . . . . .
H18 H 0.136766 0.443691 0.684366 0.080 Uiso 1 1 calc R U . . .
H19 H 0.067090 0.390379 0.736712 0.080 Uiso 1 1 calc R U . . .
C65 C 0.7329(5) 0.1160(5) -0.1167(5) 0.059(2) Uani 1 1 d . . . . .
H124 H 0.712146 0.067165 -0.098412 0.070 Uiso 1 1 calc R U . . .
C66 C 0.7814(5) 0.0139(5) 0.0745(5) 0.055(2) Uani 1 1 d . . . . .
H116 H 0.806680 -0.033681 0.082817 0.067 Uiso 1 1 calc R U . . .
C68 C 0.7621(5) 0.2173(5) -0.2086(5) 0.067(3) Uani 1 1 d . . . . .
H125 H 0.760626 0.239013 -0.253207 0.080 Uiso 1 1 calc R U . . .
C69 C -0.1273(5) 0.3340(5) 0.5174(5) 0.079(3) Uani 1 1 d . . . . .
H20 H -0.079332 0.308803 0.528889 0.094 Uiso 1 1 calc R U . . .
H21 H -0.136292 0.310345 0.480780 0.094 Uiso 1 1 calc R U . . .
C70 C 0.4465(5) 0.3846(6) 0.4441(5) 0.080(3) Uani 1 1 d . . . . .
H107 H 0.503281 0.381453 0.439545 0.096 Uiso 1 1 calc R U . . .
C71 C 0.1752(6) 0.3365(5) 0.7021(4) 0.066(3) Uani 1 1 d . . . . .
H22 H 0.222939 0.341649 0.659982 0.079 Uiso 1 1 calc R U . . .
H23 H 0.152645 0.286089 0.708688 0.079 Uiso 1 1 calc R U . . .
C72 C 1.1374(5) 0.2754(5) 0.1107(5) 0.073(3) Uani 1 1 d . . . . .
H68 H 1.145137 0.312101 0.138286 0.087 Uiso 1 1 calc R U . . .
H69 H 1.136694 0.303602 0.065645 0.087 Uiso 1 1 calc R U . . .
C73 C 0.3978(5) 0.4308(6) 0.4872(5) 0.078(3) Uani 1 1 d . . . . .
H108 H 0.418960 0.458306 0.512838 0.093 Uiso 1 1 calc R U . . .
C74 C -0.3064(5) 0.3996(5) 0.3195(5) 0.069(3) Uani 1 1 d . . . . .
H44 H -0.342384 0.369081 0.360845 0.083 Uiso 1 1 calc R U . . .
H45 H -0.293124 0.369448 0.281817 0.083 Uiso 1 1 calc R U . . .
C75 C 0.7343(6) 0.1466(5) -0.1822(5) 0.070(3) Uani 1 1 d . . . . .
H126 H 0.715968 0.118473 -0.209057 0.084 Uiso 1 1 calc R U . . .
C76 C 0.0043(5) 0.0519(5) 0.3955(5) 0.070(3) Uani 1 1 d . . . . .
H46 H 0.034794 0.076722 0.418691 0.084 Uiso 1 1 calc R U . . .
H47 H 0.041002 0.014373 0.370641 0.084 Uiso 1 1 calc R U . . .
C77 C -0.0715(6) 0.0143(6) 0.4478(5) 0.082(3) Uani 1 1 d . . . . .
H48 H -0.054807 -0.031316 0.474403 0.099 Uiso 1 1 calc R U . . .
H49 H -0.107502 -0.000922 0.423618 0.099 Uiso 1 1 calc R U . . .
C78 C 0.9620(6) -0.0294(8) -0.1160(6) 0.100(4) Uani 1 1 d . . . . .
H1 H 1.010291 -0.061419 -0.112963 0.120 Uiso 1 1 calc R U . . .
H2 H 0.930576 -0.055791 -0.137355 0.120 Uiso 1 1 calc R U . . .
C79 C 0.5228(9) 0.5642(7) 0.1436(6) 0.094(4) Uani 1 1 d . . . . .
C80 C 0.4724(8) 0.6218(8) 0.1201(8) 0.091(4) Uani 1 1 d . . . . .
C81 C 0.6909(7) 0.5587(11) -0.0064(9) 0.107(5) Uani 1 1 d . . . . .
C82 C 0.2033(7) 0.3438(6) 0.7635(5) 0.085(3) Uani 1 1 d . . . . .
H24 H 0.155713 0.337022 0.805639 0.102 Uiso 1 1 calc R U . . .
H25 H 0.223804 0.394884 0.757524 0.102 Uiso 1 1 calc R U . . .
C83 C 0.4592(10) 0.6904(6) 0.0146(10) 0.104(4) Uani 1 1 d . . . . .
C84 C 0.6046(8) 0.5533(9) 0.1053(8) 0.092(4) Uani 1 1 d . . . . .
C85 C 0.5080(9) 0.6709(7) 0.0578(9) 0.098(4) Uani 1 1 d . . . . .
C86 C 0.6885(8) 0.4764(10) 0.0312(12) 0.130(8) Uani 1 1 d . . . . .
C87 C 0.6003(8) 0.6715(6) -0.0540(8) 0.093(4) Uani 1 1 d . . . . .
C88 C 0.3907(9) 0.5978(9) 0.1337(7) 0.101(4) Uani 1 1 d . . . . .
C89 C 0.6369(8) 0.6013(8) 0.0432(9) 0.092(4) Uani 1 1 d . . . . .
C90 C 0.5900(9) 0.3510(7) 0.0872(9) 0.102(4) Uani 1 1 d . . . . .
C91 C 0.7003(6) 0.5066(9) -0.1163(7) 0.092(4) Uani 1 1 d . . . . .
C92 C 0.4777(12) 0.3074(7) 0.0605(11) 0.129(6) Uani 1 1 d . . . . .
C93 C -0.1192(6) 0.0691(6) 0.4974(5) 0.087(3) Uani 1 1 d . . . . .
H50 H -0.081369 0.084857 0.519636 0.105 Uiso 1 1 calc R U . . .
H51 H -0.134420 0.114468 0.469523 0.105 Uiso 1 1 calc R U . . .
C94 C 0.3800(10) 0.3955(8) 0.1523(8) 0.118(5) Uani 1 1 d . . . . .
C95 C 0.5915(8) 0.6589(7) 0.0196(9) 0.094(4) Uani 1 1 d . . . . .
C96 C 0.4736(7) 0.4984(9) 0.1749(6) 0.091(4) Uani 1 1 d . . . . .
C97 C 0.3517(8) 0.6187(10) 0.0904(12) 0.115(5) Uani 1 1 d . . . . .
C99 C 0.6998(7) 0.4395(11) -0.0745(10) 0.125(6) Uani 1 1 d . . . . .
C100 C 0.3851(11) 0.6660(9) 0.0313(12) 0.117(5) Uani 1 1 d . . . . .
C101 C 0.9095(6) -0.0214(8) -0.0446(6) 0.113(4) Uani 1 1 d . . . . .
H3 H 0.895018 -0.071584 -0.017211 0.136 Uiso 1 1 calc R U . . .
H4 H 0.939903 0.004663 -0.022233 0.136 Uiso 1 1 calc R U . . .
C102 C 0.4533(10) 0.3687(9) 0.1519(8) 0.123(5) Uani 1 1 d . . . . .
C103 C 0.6331(9) 0.4780(9) 0.1005(8) 0.099(4) Uani 1 1 d . . . . .
C104 C 1.0087(7) 0.2441(7) -0.1595(7) 0.112(4) Uani 1 1 d . . . . .
H95 H 0.958118 0.215641 -0.143680 0.169 Uiso 1 1 calc R U . . .
H96 H 1.054704 0.210427 -0.155517 0.169 Uiso 1 1 calc R U . . .
H97 H 1.018472 0.266999 -0.207546 0.169 Uiso 1 1 calc R U . . .
C105 C 0.9909(7) 0.0412(8) -0.1612(8) 0.130(5) Uani 1 1 d . . . . .
H5 H 1.022699 0.067552 -0.140218 0.156 Uiso 1 1 calc R U . . .
H6 H 0.942765 0.073326 -0.164445 0.156 Uiso 1 1 calc R U . . .
C107 C 0.6930(8) 0.4165(12) -0.0084(13) 0.156(8) Uani 1 1 d . . . . .
C108 C 0.6456(9) 0.3630(9) 0.0283(11) 0.134(7) Uani 1 1 d . . . . .
C109 C 1.2094(7) 0.2229(7) 0.0991(7) 0.118(4) Uani 1 1 d . . . . .
H70 H 1.256873 0.249117 0.100989 0.142 Uiso 1 1 calc R U . . .
H71 H 1.197597 0.180311 0.137383 0.142 Uiso 1 1 calc R U . . .
C110 C -0.3561(8) 0.4698(8) 0.3002(9) 0.127(5) Uani 1 1 d . . . . .
H52 H -0.324258 0.498144 0.255667 0.152 Uiso 1 1 calc R U . . .
H53 H -0.407840 0.454554 0.295496 0.152 Uiso 1 1 calc R U . . .
C111 C 0.5851(13) 0.4168(12) 0.1300(11) 0.146(7) Uani 1 1 d . . . . .
C112 C 0.4019(9) 0.0702(7) 0.4166(7) 0.145(6) Uani 1 1 d . . . . .
H98 H 0.368409 0.028668 0.416832 0.218 Uiso 1 1 calc R U . . .
H99 H 0.423644 0.058936 0.455547 0.218 Uiso 1 1 calc R U . . .
H100 H 0.447355 0.077094 0.373709 0.218 Uiso 1 1 calc R U . . .
C113 C -0.1954(7) 0.0405(8) 0.5527(6) 0.133(5) Uani 1 1 d D . . . .
H54 H -0.183074 -0.007818 0.578434 0.160 Uiso 1 1 calc R U . . .
H55 H -0.237792 0.032034 0.531983 0.160 Uiso 1 1 calc R U . . .
C115 C 1.2323(11) 0.1931(8) 0.0350(7) 0.145(6) Uani 1 1 d . . . . .
H72 H 1.241479 0.235834 -0.003054 0.174 Uiso 1 1 calc R U . . .
H73 H 1.185498 0.165091 0.034165 0.174 Uiso 1 1 calc R U . . .
C116 C 0.5090(12) 0.3299(11) 0.1064(14) 0.177(9) Uani 1 1 d . . . . .
C117 C 0.6539(9) 0.6283(9) -0.0934(11) 0.141(7) Uani 1 1 d . . . . .
C118 C -0.3720(8) 0.5121(9) 0.3478(7) 0.120(5) Uani 1 1 d . . . . .
H56 H -0.321893 0.536783 0.346295 0.144 Uiso 1 1 calc R U . . .
H57 H -0.394560 0.482133 0.393829 0.144 Uiso 1 1 calc R U . . .
C119 C 0.9981(9) 0.1468(9) -0.3044(7) 0.142(5) Uani 1 1 d . . . . .
H7 H 0.982871 0.117641 -0.333959 0.214 Uiso 1 1 calc R U . . .
H8 H 1.016896 0.196132 -0.330221 0.214 Uiso 1 1 calc R U . . .
H9 H 0.950543 0.153114 -0.264603 0.214 Uiso 1 1 calc R U . . .
C120 C 0.2708(8) 0.2864(8) 0.7726(7) 0.130(5) Uani 1 1 d . . . . .
H26 H 0.318016 0.291426 0.730115 0.156 Uiso 1 1 calc R U . . .
H27 H 0.249911 0.235043 0.781416 0.156 Uiso 1 1 calc R U . . .
C121 C -0.2035(9) 0.3230(8) 0.5815(9) 0.177(8) Uani 1 1 d D . . . .
H28 H -0.208791 0.268565 0.598614 0.212 Uiso 1 1 calc R U . . .
H29 H -0.192708 0.346457 0.617416 0.212 Uiso 1 1 calc R U . . .
C123 C 0.6069(9) 0.4904(14) -0.1721(8) 0.160(9) Uani 1 1 d . . . . .
C124 C 0.6972(8) 0.5718(10) -0.0778(15) 0.167(9) Uani 1 1 d . . . . .
C125 C 0.5129(12) 0.4275(10) 0.1653(8) 0.128(6) Uani 1 1 d . . . . .
C126 C 0.6552(9) 0.5241(18) -0.1579(8) 0.192(12) Uani 1 1 d . . . . .
C127 C -0.3151(14) 0.0936(19) 0.6357(16) 0.39(2) Uani 1 1 d D . . . .
H58 H -0.329361 0.041201 0.640172 0.585 Uiso 1 1 calc R U . . .
H59 H -0.343963 0.125494 0.607171 0.585 Uiso 1 1 calc R U . . .
H60 H -0.331091 0.108643 0.681301 0.585 Uiso 1 1 calc R U . . .
C128 C 1.0427(9) 0.0316(10) -0.2318(10) 0.178(8) Uani 1 1 d . . . . .
H10 H 1.011984 0.002820 -0.251956 0.213 Uiso 1 1 calc R U . . .
H11 H 1.092322 0.001719 -0.228814 0.213 Uiso 1 1 calc R U . . .
C129 C 1.0686(10) 0.1047(8) -0.2794(9) 0.153(6) Uani 1 1 d . . . . .
H12 H 1.114407 0.094324 -0.319879 0.183 Uiso 1 1 calc R U . . .
H13 H 1.089159 0.137776 -0.255278 0.183 Uiso 1 1 calc R U . . .
C130 C 1.3071(10) 0.1424(11) 0.0211(8) 0.153(6) Uani 1 1 d . . . . .
H74 H 1.348517 0.166773 0.033992 0.184 Uiso 1 1 calc R U . . .
H75 H 1.291864 0.096077 0.054779 0.184 Uiso 1 1 calc R U . . .
C132 C -0.4434(11) 0.5777(11) 0.3299(10) 0.223(10) Uani 1 1 d . . . . .
H61 H -0.416991 0.612697 0.288477 0.334 Uiso 1 1 calc R U . . .
H62 H -0.466205 0.605237 0.368568 0.334 Uiso 1 1 calc R U . . .
H63 H -0.487425 0.552254 0.322440 0.334 Uiso 1 1 calc R U . . .
C133 C 0.2988(12) 0.3004(11) 0.8345(9) 0.208(9) Uani 1 1 d . . . . .
H30 H 0.320998 0.350753 0.824900 0.312 Uiso 1 1 calc R U . . .
H31 H 0.341179 0.263170 0.840837 0.312 Uiso 1 1 calc R U . . .
H32 H 0.251834 0.295825 0.876302 0.312 Uiso 1 1 calc R U . . .
C136 C -0.2759(10) 0.3494(10) 0.5756(11) 0.264(15) Uani 1 1 d D . . . .
H33 H -0.285468 0.328420 0.537786 0.317 Uiso 1 1 calc R U . . .
H34 H -0.272076 0.404329 0.561555 0.317 Uiso 1 1 calc R U . . .
C137 C -0.2288(9) 0.1015(8) 0.6045(9) 0.195(8) Uani 1 1 d D U . . .
H64 H -0.200924 0.093317 0.640270 0.234 Uiso 1 1 calc R U . . .
H65 H -0.216851 0.152751 0.578784 0.234 Uiso 1 1 calc R U . . .
C139 C 0.520(2) -0.0935(19) 0.2406(19) 0.231(15) Uiso 0.667(15) 1 d D . P C 2
H129 H 0.547096 -0.072133 0.192099 0.277 Uiso 0.667(15) 1 calc R U P C 2
H130 H 0.462014 -0.076731 0.253023 0.277 Uiso 0.667(15) 1 calc R U P C 2
C140 C -0.3499(10) 0.3339(13) 0.6376(11) 0.208(10) Uani 1 1 d . . . . .
H35 H -0.398799 0.335393 0.622027 0.250 Uiso 1 1 calc R U . . .
H36 H -0.344242 0.282450 0.661251 0.250 Uiso 1 1 calc R U . . .
C141 C 1.3456(14) 0.1207(14) -0.0374(13) 0.265(14) Uani 1 1 d . . . . .
H76 H 1.307509 0.095031 -0.052259 0.398 Uiso 1 1 calc R U . . .
H77 H 1.390652 0.086270 -0.032353 0.398 Uiso 1 1 calc R U . . .
H78 H 1.367454 0.164364 -0.071803 0.398 Uiso 1 1 calc R U . . .
C147 C -0.3642(15) 0.3860(17) 0.6877(13) 0.293(17) Uani 1 1 d . . . . .
H37 H -0.314942 0.387547 0.701554 0.439 Uiso 1 1 calc R U . . .
H38 H -0.410295 0.368889 0.728119 0.439 Uiso 1 1 calc R U . . .
H39 H -0.376708 0.436271 0.666741 0.439 Uiso 1 1 calc R U . . .
O15 O 0.1358(3) 0.1624(3) 0.4546(3) 0.0610(15) Uani 1 1 d . . . . .
O16 O 0.7679(4) 0.8645(3) 0.4665(3) 0.0737(17) Uani 1 1 d . . . . .
C148 C 0.0782(6) 0.2206(5) 0.4739(5) 0.074(3) Uani 1 1 d . . . . .
H81 H 0.048590 0.209297 0.523008 0.111 Uiso 1 1 calc R U . . .
H82 H 0.039319 0.224865 0.447614 0.111 Uiso 1 1 calc R U . . .
H83 H 0.106740 0.267941 0.464466 0.111 Uiso 1 1 calc R U . . .
C149 C 0.7654(6) 0.8004(6) 0.4357(5) 0.087(3) Uani 1 1 d . . . . .
H84 H 0.768243 0.754711 0.467895 0.131 Uiso 1 1 calc R U . . .
H85 H 0.811907 0.800856 0.393804 0.131 Uiso 1 1 calc R U . . .
H86 H 0.714171 0.801546 0.424260 0.131 Uiso 1 1 calc R U . . .
O17 O 0.5383(13) 0.0824(15) 0.0197(12) 0.199(11) Uani 0.5 1 d . . P . .
C150 C 0.4787(14) 0.0280(16) 0.0786(17) 0.146(12) Uani 0.5 1 d . . P . .
H88 H 0.494634 0.023290 0.120447 0.219 Uiso 0.5 1 calc R U P . .
H89 H 0.481656 -0.021405 0.064661 0.219 Uiso 0.5 1 calc R U P . .
H90 H 0.422522 0.048143 0.087464 0.219 Uiso 0.5 1 calc R U P . .
C160 C 0.572(2) -0.105(3) 0.267(2) 0.139(18) Uiso 0.333(15) 1 d D . P C 1
H131 H 0.574579 -0.159522 0.281213 0.167 Uiso 0.333(15) 1 calc R U P C 1
H132 H 0.598620 -0.093070 0.217295 0.167 Uiso 0.333(15) 1 calc R U P C 1
C157 C 0.7551(17) -0.0588(14) 0.2044(10) 0.054(7) Uiso 0.333(15) 1 d D . P C 1
H133 H 0.813632 -0.050518 0.197192 0.064 Uiso 0.333(15) 1 calc R U P C 1
H134 H 0.749976 -0.093812 0.174293 0.064 Uiso 0.333(15) 1 calc R U P C 1
C152 C 0.7092(10) -0.0682(8) 0.2116(7) 0.068(5) Uiso 0.667(15) 1 d D . P C 2
H135 H 0.764833 -0.086689 0.211490 0.082 Uiso 0.667(15) 1 calc R U P C 2
H136 H 0.694525 -0.090107 0.176591 0.082 Uiso 0.667(15) 1 calc R U P C 2
C158 C 0.7084(13) -0.0853(14) 0.2801(10) 0.056(8) Uiso 0.333(15) 1 d D . P C 1
H137 H 0.715609 -0.140353 0.289554 0.067 Uiso 0.333(15) 1 calc R U P C 1
H138 H 0.734395 -0.063349 0.308508 0.067 Uiso 0.333(15) 1 calc R U P C 1
C153 C 0.6470(11) -0.0928(11) 0.2835(8) 0.099(6) Uiso 0.667(15) 1 d D . P C 2
H139 H 0.648675 -0.148109 0.294980 0.119 Uiso 0.667(15) 1 calc R U P C 2
H140 H 0.662667 -0.071672 0.318382 0.119 Uiso 0.667(15) 1 calc R U P C 2
C159 C 0.6173(13) -0.0668(18) 0.3040(16) 0.075(10) Uiso 0.333(15) 1 d D . P C 1
H141 H 0.595174 -0.083561 0.354090 0.090 Uiso 0.333(15) 1 calc R U P C 1
H142 H 0.608552 -0.011911 0.295066 0.090 Uiso 0.333(15) 1 calc R U P C 1
C154 C 0.5606(14) -0.0665(16) 0.2852(14) 0.161(10) Uiso 0.667(15) 1 d D . P C 2
H143 H 0.525079 -0.079612 0.333123 0.193 Uiso 0.667(15) 1 calc R U P C 2
H144 H 0.560937 -0.011159 0.274510 0.193 Uiso 0.667(15) 1 calc R U P C 2
C155 C 0.525(2) -0.1781(18) 0.2489(18) 0.242(16) Uiso 0.667(15) 1 d D . P C 2
H145 H 0.495783 -0.200681 0.296406 0.290 Uiso 0.667(15) 1 calc R U P C 2
H146 H 0.583146 -0.196124 0.237375 0.290 Uiso 0.667(15) 1 calc R U P C 2
C161 C 0.4830(18) -0.078(3) 0.285(2) 0.145(18) Uiso 0.333(15) 1 d D . P C 1
H147 H 0.479328 -0.022655 0.280175 0.173 Uiso 0.333(15) 1 calc R U P C 1
H148 H 0.452365 -0.099308 0.332349 0.173 Uiso 0.333(15) 1 calc R U P C 1
C162 C 0.447(4) -0.105(3) 0.233(3) 0.21(3) Uiso 0.333(15) 1 d D . P C 1
H149 H 0.416181 -0.150751 0.255401 0.310 Uiso 0.333(15) 1 calc R U P C 1
H150 H 0.492093 -0.115987 0.193065 0.310 Uiso 0.333(15) 1 calc R U P C 1
H151 H 0.411079 -0.066077 0.218954 0.310 Uiso 0.333(15) 1 calc R U P C 1
C156 C 0.485(2) -0.197(2) 0.1985(18) 0.262(18) Uiso 0.667(15) 1 d D . P C 2
H152 H 0.434147 -0.167596 0.202750 0.393 Uiso 0.667(15) 1 calc R U P C 2
H153 H 0.472905 -0.250556 0.208647 0.393 Uiso 0.667(15) 1 calc R U P C 2
H154 H 0.522213 -0.185257 0.151647 0.393 Uiso 0.667(15) 1 calc R U P C 2
C171 C 0.6013(12) 0.1462(16) 0.4459(15) 0.148(11) Uiso 0.587(16) 1 d D . P D 4
H159 H 0.575183 0.168159 0.410624 0.178 Uiso 0.587(16) 1 calc R U P D 4
H160 H 0.561338 0.111129 0.479794 0.178 Uiso 0.587(16) 1 calc R U P D 4
C174 C 0.8000(10) 0.0913(11) 0.3139(7) 0.070(6) Uiso 0.587(16) 1 d D . P D 4
H161 H 0.857517 0.101661 0.308749 0.084 Uiso 0.587(16) 1 calc R U P D 4
H162 H 0.791629 0.036916 0.329565 0.084 Uiso 0.587(16) 1 calc R U P D 4
C169 C 0.7445(11) 0.1334(11) 0.3665(10) 0.111(8) Uiso 0.587(16) 1 d D . P D 4
H163 H 0.776215 0.145394 0.395507 0.133 Uiso 0.587(16) 1 calc R U P D 4
H164 H 0.729612 0.181543 0.342211 0.133 Uiso 0.587(16) 1 calc R U P D 4
C172 C 0.6063(15) 0.2063(14) 0.4810(14) 0.159(11) Uiso 0.587(16) 1 d D . P D 4
H167 H 0.616286 0.253044 0.447349 0.191 Uiso 0.587(16) 1 calc R U P D 4
H168 H 0.654443 0.196609 0.497796 0.191 Uiso 0.587(16) 1 calc R U P D 4
C166 C 0.609(3) 0.144(4) 0.480(2) 0.29(4) Uiso 0.413(16) 1 d D . P D 3
H178 H 0.637067 0.182056 0.493370 0.346 Uiso 0.413(16) 1 calc R U P D 3
H179 H 0.615933 0.095610 0.508418 0.346 Uiso 0.413(16) 1 calc R U P D 3
C170 C 0.6695(18) 0.0994(17) 0.412(2) 0.26(2) Uiso 0.587(16) 1 d D . P D 4
H171 H 0.683838 0.063286 0.447849 0.311 Uiso 0.587(16) 1 calc R U P D 4
H172 H 0.648827 0.069870 0.384772 0.311 Uiso 0.587(16) 1 calc R U P D 4
C173 C 0.531(2) 0.220(2) 0.5421(18) 0.28(2) Uiso 0.587(16) 1 d D . P D 4
H175 H 0.508820 0.270368 0.533365 0.421 Uiso 0.587(16) 1 calc R U P D 4
H176 H 0.547046 0.213677 0.583958 0.421 Uiso 0.587(16) 1 calc R U P D 4
H177 H 0.489021 0.183074 0.547902 0.421 Uiso 0.587(16) 1 calc R U P D 4
C163 C 0.7450(19) 0.0324(15) 0.3574(16) 0.144(14) Uiso 0.413(16) 1 d D . P D 3
H180 H 0.737341 -0.015524 0.343596 0.173 Uiso 0.413(16) 1 calc R U P D 3
H181 H 0.763156 0.019780 0.398788 0.173 Uiso 0.413(16) 1 calc R U P D 3
C167 C 0.518(2) 0.164(3) 0.501(2) 0.190(19) Uiso 0.413(16) 1 d D . P D 3
H182 H 0.488659 0.128609 0.487386 0.285 Uiso 0.413(16) 1 calc R U P D 3
H183 H 0.509820 0.214986 0.478670 0.285 Uiso 0.413(16) 1 calc R U P D 3
H184 H 0.497363 0.162247 0.551081 0.285 Uiso 0.413(16) 1 calc R U P D 3
C106 C 0.8131(18) 0.072(3) 0.3014(15) 0.18(2) Uiso 0.413(16) 1 d D . P D 3
H185 H 0.837883 0.107473 0.320524 0.218 Uiso 0.413(16) 1 calc R U P D 3
H186 H 0.855904 0.035379 0.282561 0.218 Uiso 0.413(16) 1 calc R U P D 3
C164 C 0.6643(18) 0.071(2) 0.377(2) 0.177(18) Uiso 0.413(16) 1 d D . P D 3
H187 H 0.647191 0.083819 0.335665 0.213 Uiso 0.413(16) 1 calc R U P D 3
H188 H 0.625254 0.033247 0.409152 0.213 Uiso 0.413(16) 1 calc R U P D 3
C165 C 0.653(2) 0.1373(19) 0.409(2) 0.168(18) Uiso 0.413(16) 1 d D . P D 3
H189 H 0.708825 0.155020 0.401423 0.201 Uiso 0.413(16) 1 calc R U P D 3
H190 H 0.627410 0.175171 0.381634 0.201 Uiso 0.413(16) 1 calc R U P D 3
O18 O 0.9888(5) 0.2351(5) 0.0037(4) 0.085(3) Uiso 0.808(9) 1 d . . P E 2
C175 C 0.9319(7) 0.1741(7) 0.0216(6) 0.085(4) Uiso 0.808(9) 1 d . . P E 2
H191 H 0.926260 0.149103 0.068517 0.128 Uiso 0.808(9) 1 calc R U P E 2
H192 H 0.952609 0.137977 -0.010269 0.128 Uiso 0.808(9) 1 calc R U P E 2
H193 H 0.878350 0.193972 0.018769 0.128 Uiso 0.808(9) 1 calc R U P E 2
Na1 Na 0.8622(9) 0.2300(9) 0.0389(8) 0.051(6) Uiso 0.192(9) 1 d . . P E 1

loop_
_atom_site_aniso_label
_atom_site_aniso_U_11
_atom_site_aniso_U_22
_atom_site_aniso_U_33
_atom_site_aniso_U_23
_atom_site_aniso_U_13
_atom_site_aniso_U_12
Zn1 0.0327(5) 0.0563(7) 0.0482(6) -0.0112(5) -0.0078(4) -0.0008(4)
Zn2 0.0566(6) 0.0426(6) 0.0457(6) -0.0050(4) -0.0143(5) -0.0078(5)
O1 0.026(2) 0.059(4) 0.050(3) -0.019(3) -0.010(2) 0.000(2)
O2 0.026(3) 0.043(3) 0.067(4) -0.015(3) -0.010(2) -0.001(2)
O3 0.027(3) 0.049(3) 0.053(3) -0.014(3) -0.008(2) 0.002(2)
O4 0.030(3) 0.049(3) 0.066(4) -0.011(3) -0.018(3) -0.002(2)
O5 0.042(3) 0.067(4) 0.032(3) -0.012(3) -0.001(3) 0.011(3)
O6 0.049(3) 0.037(3) 0.043(3) -0.002(3) -0.017(3) -0.002(2)
O7 0.050(3) 0.044(3) 0.045(3) -0.003(3) -0.010(3) -0.011(3)
O8 0.031(3) 0.061(4) 0.053(3) -0.015(3) -0.005(3) -0.003(3)
O9 0.046(3) 0.040(4) 0.082(4) -0.011(3) -0.007(3) -0.007(3)
O10 0.049(3) 0.052(4) 0.067(4) -0.022(3) -0.006(3) 0.001(3)
O11 0.053(4) 0.058(4) 0.089(5) -0.038(3) -0.013(3) 0.022(3)
N1 0.031(3) 0.037(4) 0.033(4) 0.002(3) -0.011(3) -0.002(3)
N2 0.040(4) 0.034(4) 0.050(4) -0.008(3) -0.006(3) -0.001(3)
N3 0.027(3) 0.043(4) 0.049(4) -0.002(3) -0.013(3) -0.004(3)
N4 0.028(3) 0.049(4) 0.041(4) -0.014(3) -0.001(3) 0.009(3)
O12 0.070(4) 0.069(4) 0.059(4) 0.000(3) -0.022(3) 0.016(3)
O13 0.070(4) 0.046(4) 0.128(6) 0.003(4) -0.044(4) -0.010(3)
O14 0.143(6) 0.049(4) 0.059(4) -0.010(3) -0.035(4) 0.019(4)
C1 0.017(3) 0.037(5) 0.043(5) -0.001(4) -0.004(3) 0.000(3)
C2 0.022(4) 0.044(5) 0.038(5) -0.003(4) -0.009(3) 0.001(3)
C3 0.019(3) 0.031(4) 0.039(5) -0.003(4) -0.003(3) -0.004(3)
C4 0.030(4) 0.039(5) 0.037(5) -0.008(4) 0.001(3) 0.000(3)
C5 0.025(4) 0.031(4) 0.039(5) -0.009(3) -0.005(3) 0.003(3)
C6 0.027(4) 0.046(5) 0.034(4) -0.006(4) -0.004(3) 0.000(3)
C7 0.017(3) 0.041(5) 0.045(5) 0.001(4) -0.009(3) 0.004(3)
C8 0.028(4) 0.038(5) 0.042(5) -0.006(4) -0.010(3) 0.003(4)
C9 0.024(4) 0.039(5) 0.045(5) -0.005(4) -0.008(3) -0.002(3)
C10 0.027(4) 0.057(5) 0.033(4) -0.005(4) -0.011(3) 0.004(4)
C11 0.038(4) 0.037(5) 0.033(4) -0.006(3) -0.007(4) 0.001(3)
C12 0.027(4) 0.040(5) 0.032(4) -0.006(4) -0.003(3) 0.007(3)
C13 0.025(4) 0.027(4) 0.048(5) -0.005(4) -0.003(3) 0.002(3)
C14 0.027(4) 0.053(6) 0.042(5) -0.013(4) -0.009(4) -0.003(4)
C15 0.024(4) 0.053(5) 0.038(5) -0.010(4) -0.006(3) 0.001(4)
C16 0.029(4) 0.036(5) 0.045(5) -0.010(4) -0.008(3) -0.003(3)
C17 0.027(4) 0.057(5) 0.033(4) -0.008(4) -0.009(3) 0.001(4)
C18 0.022(4) 0.042(5) 0.047(5) -0.005(4) -0.005(4) 0.001(3)
C19 0.019(3) 0.040(5) 0.046(5) -0.009(4) -0.007(3) -0.002(3)
C20 0.034(4) 0.034(5) 0.044(5) -0.010(4) -0.011(4) -0.002(3)
C21 0.029(4) 0.032(4) 0.045(5) -0.008(4) -0.009(4) -0.002(3)
C22 0.031(4) 0.043(5) 0.051(5) -0.012(4) -0.013(4) -0.002(3)
C23 0.016(3) 0.043(5) 0.040(5) 0.004(4) -0.009(3) -0.002(3)
C24 0.025(4) 0.044(5) 0.058(5) -0.015(4) -0.004(4) -0.001(4)
C25 0.034(4) 0.052(5) 0.032(5) -0.010(4) 0.000(4) 0.005(4)
C26 0.030(4) 0.052(5) 0.035(4) -0.005(4) -0.010(4) 0.005(4)
C27 0.037(4) 0.026(4) 0.053(5) -0.005(4) -0.009(4) -0.003(3)
C28 0.032(4) 0.043(5) 0.043(5) -0.014(4) -0.006(4) -0.001(4)
C29 0.029(4) 0.037(5) 0.043(5) 0.000(4) -0.008(4) -0.002(3)
C30 0.032(4) 0.058(5) 0.033(4) -0.006(4) -0.007(4) 0.000(4)
C31 0.030(4) 0.036(5) 0.054(5) -0.008(4) -0.015(4) -0.005(3)
C32 0.042(5) 0.038(5) 0.053(5) -0.004(4) -0.009(4) -0.011(4)
C33 0.039(4) 0.055(6) 0.040(5) -0.007(4) -0.012(4) -0.001(4)
C34 0.024(4) 0.040(5) 0.040(5) 0.002(4) -0.010(3) 0.000(3)
C35 0.024(4) 0.066(6) 0.045(5) -0.002(4) -0.015(4) 0.005(4)
C36 0.030(4) 0.044(5) 0.046(5) -0.009(4) -0.005(4) -0.005(4)
C37 0.045(4) 0.035(5) 0.044(5) -0.007(4) -0.013(4) -0.006(4)
C38 0.028(4) 0.053(5) 0.054(5) -0.005(4) -0.004(4) 0.009(4)
C39 0.036(4) 0.035(5) 0.051(5) -0.006(4) -0.004(4) -0.005(4)
C40 0.047(5) 0.050(6) 0.046(5) -0.013(4) 0.002(4) 0.002(4)
C41 0.041(5) 0.037(5) 0.061(6) -0.010(4) -0.012(4) 0.002(4)
C42 0.030(4) 0.057(6) 0.064(6) -0.015(4) -0.013(4) -0.003(4)
C43 0.029(4) 0.043(5) 0.041(5) -0.012(4) 0.009(4) -0.004(3)
C44 0.031(4) 0.044(5) 0.064(6) -0.008(4) -0.021(4) 0.006(4)
C45 0.041(4) 0.037(5) 0.052(5) -0.006(4) -0.004(4) -0.002(4)
C46 0.033(4) 0.059(5) 0.043(5) -0.016(4) -0.015(4) 0.003(4)
C47 0.039(4) 0.028(5) 0.047(5) -0.011(4) 0.004(4) -0.002(4)
C48 0.030(4) 0.073(6) 0.052(5) -0.027(5) -0.016(4) 0.001(4)
C49 0.032(4) 0.070(6) 0.080(6) -0.031(5) -0.014(4) -0.001(4)
C50 0.036(4) 0.049(6) 0.066(6) -0.016(5) -0.011(4) 0.001(4)
C51 0.042(5) 0.040(5) 0.055(5) -0.011(4) -0.013(4) 0.000(4)
C52 0.033(4) 0.070(6) 0.039(5) -0.012(5) -0.016(4) -0.001(4)
C53 0.038(4) 0.035(5) 0.049(5) -0.005(4) -0.003(4) 0.003(4)
C54 0.057(5) 0.043(5) 0.042(5) -0.006(4) -0.010(4) -0.006(4)
C55 0.035(4) 0.042(5) 0.077(6) -0.014(5) -0.015(4) 0.001(4)
C56 0.042(5) 0.071(6) 0.058(6) -0.031(5) -0.007(4) 0.011(4)
C57 0.051(5) 0.061(6) 0.039(5) -0.007(4) -0.008(4) 0.003(4)
C58 0.024(4) 0.063(6) 0.065(6) -0.022(5) -0.008(4) -0.001(4)
C59 0.035(4) 0.050(6) 0.084(6) -0.029(5) -0.012(4) 0.003(4)
C60 0.048(5) 0.051(6) 0.095(7) -0.035(5) -0.021(5) 0.002(4)
C61 0.057(5) 0.051(6) 0.051(6) -0.007(5) -0.023(5) 0.002(5)
C62 0.031(4) 0.054(6) 0.072(6) -0.015(5) 0.002(4) -0.005(4)
C63 0.034(4) 0.047(5) 0.086(7) -0.012(5) -0.021(4) 0.000(4)
C64 0.072(6) 0.065(6) 0.046(6) -0.010(5) 0.005(5) 0.007(5)
C65 0.074(6) 0.036(5) 0.065(7) -0.012(5) -0.013(5) -0.020(4)
C66 0.062(6) 0.041(5) 0.073(7) -0.022(5) -0.030(5) 0.016(4)
C68 0.094(7) 0.055(6) 0.057(6) -0.009(5) -0.025(5) -0.028(5)
C69 0.049(5) 0.075(7) 0.089(8) -0.007(6) 0.011(5) -0.010(5)
C70 0.029(4) 0.128(9) 0.097(8) -0.064(7) -0.019(5) 0.009(5)
C71 0.078(6) 0.071(7) 0.047(6) -0.023(5) -0.009(5) -0.003(5)
C72 0.037(5) 0.071(7) 0.098(8) 0.003(6) -0.014(5) 0.016(5)
C73 0.039(5) 0.123(9) 0.093(7) -0.067(7) -0.030(5) 0.021(5)
C74 0.042(5) 0.082(7) 0.090(7) -0.028(6) -0.026(5) 0.010(5)
C75 0.104(8) 0.047(6) 0.069(7) -0.019(5) -0.033(6) -0.018(5)
C76 0.058(6) 0.071(7) 0.070(7) -0.003(5) -0.010(5) 0.000(5)
C77 0.072(7) 0.079(8) 0.089(8) -0.003(6) -0.021(6) -0.003(6)
C78 0.055(6) 0.141(12) 0.106(9) -0.066(9) -0.010(6) 0.024(7)
C79 0.109(10) 0.093(10) 0.107(10) -0.038(8) -0.056(9) -0.009(9)
C80 0.083(9) 0.093(10) 0.121(11) -0.055(9) -0.048(8) 0.016(8)
C81 0.033(6) 0.178(19) 0.119(12) -0.033(12) -0.022(8) -0.035(9)
C82 0.109(8) 0.090(8) 0.073(7) -0.031(6) -0.044(6) 0.000(7)
C83 0.099(10) 0.049(7) 0.173(15) -0.029(8) -0.055(12) 0.023(7)
C84 0.069(8) 0.116(12) 0.124(11) -0.047(10) -0.060(8) -0.008(9)
C85 0.109(11) 0.057(8) 0.158(14) -0.054(9) -0.065(11) 0.004(8)
C86 0.063(8) 0.123(13) 0.28(2) -0.140(16) -0.111(12) 0.065(9)
C87 0.078(9) 0.062(8) 0.141(13) 0.000(8) -0.039(9) -0.023(7)
C88 0.101(12) 0.122(13) 0.081(9) -0.042(9) -0.026(8) 0.047(10)
C89 0.062(8) 0.088(10) 0.147(13) -0.034(10) -0.053(9) -0.012(8)
C90 0.072(9) 0.070(9) 0.180(15) 0.013(9) -0.080(10) 0.005(7)
C91 0.029(6) 0.114(12) 0.119(11) -0.028(9) 0.001(6) 0.006(6)
C92 0.164(17) 0.048(8) 0.20(2) 0.000(9) -0.107(17) 0.003(8)
C93 0.066(6) 0.096(8) 0.089(8) -0.011(6) -0.012(6) 0.007(6)
C94 0.086(10) 0.084(10) 0.136(13) -0.016(9) 0.035(9) -0.009(9)
C95 0.077(9) 0.071(8) 0.156(14) -0.047(9) -0.048(9) -0.012(7)
C96 0.083(9) 0.107(10) 0.092(9) -0.027(8) -0.040(7) 0.028(9)
C97 0.070(9) 0.094(12) 0.187(18) -0.076(12) -0.026(11) 0.020(9)
C99 0.036(7) 0.148(16) 0.156(15) -0.008(14) -0.003(9) 0.055(9)
C100 0.097(12) 0.070(10) 0.220(19) -0.059(11) -0.093(14) 0.057(9)
C101 0.070(7) 0.175(13) 0.115(10) -0.073(9) -0.042(7) 0.045(8)
C102 0.088(10) 0.114(12) 0.130(12) 0.022(9) -0.011(9) 0.033(10)
C103 0.080(9) 0.113(12) 0.140(13) -0.039(11) -0.079(9) 0.021(10)
C104 0.090(8) 0.089(9) 0.136(11) -0.005(8) -0.009(8) -0.001(7)
C105 0.088(9) 0.121(12) 0.161(13) -0.087(11) 0.030(9) -0.032(8)
C107 0.027(7) 0.162(19) 0.24(2) 0.025(19) -0.025(11) 0.045(9)
C108 0.036(7) 0.108(12) 0.23(2) 0.029(13) -0.036(11) 0.027(8)
C109 0.083(8) 0.112(10) 0.139(12) 0.009(9) -0.014(8) -0.025(8)
C110 0.098(10) 0.152(14) 0.156(14) -0.042(11) -0.061(10) -0.022(9)
C111 0.122(14) 0.142(17) 0.20(2) 0.015(15) -0.119(15) 0.007(14)
C112 0.173(14) 0.097(10) 0.121(11) 0.020(8) -0.008(10) 0.039(10)
C113 0.077(8) 0.181(14) 0.106(10) 0.052(10) -0.017(7) -0.007(9)
C115 0.203(17) 0.111(11) 0.095(11) -0.046(9) 0.000(10) 0.031(11)
C116 0.137(17) 0.110(15) 0.24(3) 0.106(16) -0.063(18) 0.013(13)
C117 0.058(9) 0.074(11) 0.25(2) -0.022(12) 0.014(11) -0.019(8)
C118 0.099(9) 0.175(14) 0.100(10) -0.012(10) -0.056(8) -0.009(9)
C119 0.129(12) 0.172(15) 0.134(12) -0.069(11) -0.025(10) -0.016(11)
C120 0.145(11) 0.164(13) 0.116(10) -0.062(9) -0.085(9) 0.062(10)
C121 0.107(11) 0.106(12) 0.231(19) 0.001(11) 0.063(12) -0.036(10)
C123 0.068(10) 0.32(3) 0.083(10) -0.061(14) 0.009(8) -0.034(14)
C124 0.039(8) 0.099(13) 0.30(3) -0.043(17) 0.041(12) -0.020(8)
C125 0.117(12) 0.166(18) 0.121(12) 0.009(11) -0.080(11) -0.003(14)
C126 0.036(8) 0.42(4) 0.091(12) -0.033(16) 0.012(8) 0.004(14)
C127 0.37(4) 0.47(5) 0.40(5) -0.18(4) -0.17(3) 0.10(4)
C128 0.105(11) 0.174(18) 0.25(2) -0.130(17) 0.010(12) -0.030(11)
C129 0.170(15) 0.086(11) 0.203(18) -0.015(11) -0.055(13) -0.040(11)
C130 0.134(13) 0.195(18) 0.118(13) -0.046(12) -0.005(10) -0.025(13)
C132 0.202(18) 0.23(2) 0.24(2) -0.062(16) -0.089(16) 0.139(16)
C133 0.27(2) 0.27(2) 0.176(16) -0.108(15) -0.173(16) 0.091(17)
C136 0.116(13) 0.178(18) 0.31(3) 0.089(17) 0.123(16) 0.050(13)
C137 0.141(11) 0.128(11) 0.186(13) 0.034(9) 0.084(10) 0.081(9)
C140 0.105(12) 0.26(3) 0.19(2) 0.051(18) 0.001(13) 0.013(14)
C141 0.24(2) 0.36(3) 0.26(3) -0.23(3) -0.11(2) 0.11(2)
C147 0.25(3) 0.46(5) 0.24(3) -0.16(3) -0.15(2) 0.16(3)
O15 0.056(3) 0.055(4) 0.065(4) -0.012(3) -0.010(3) 0.006(3)
O16 0.080(4) 0.068(4) 0.059(4) -0.010(3) -0.003(3) 0.001(3)
C148 0.094(7) 0.055(6) 0.065(6) -0.008(5) -0.014(6) 0.006(6)
C149 0.079(7) 0.099(9) 0.076(7) -0.007(7) -0.013(6) -0.018(6)
O17 0.129(16) 0.28(3) 0.17(2) -0.03(2) -0.014(15) -0.109(19)
C150 0.081(17) 0.14(2) 0.24(4) -0.11(3) -0.06(2) 0.067(18)

loop_
_atom_type_symbol
_atom_type_description
_atom_type_scat_dispersion_real
_atom_type_scat_dispersion_imag
_atom_type_scat_source
C C 0.0033 0.0016 'International Tables Vol C Tables 4.2.6.8 and 6.1.1.4'
H H 0.0000 0.0000 'International Tables Vol C Tables 4.2.6.8 and 6.1.1.4'
N N 0.0061 0.0033 'International Tables Vol C Tables 4.2.6.8 and 6.1.1.4'
O O 0.0106 0.0060 'International Tables Vol C Tables 4.2.6.8 and 6.1.1.4'
Zn Zn 0.2839 1.4301 'International Tables Vol C Tables 4.2.6.8 and 6.1.1.4'
Na Na 0.0362 0.0249 'International Tables Vol C Tables 4.2.6.8 and 6.1.1.4'

loop_
_geom_angle_atom_site_label_1
_geom_angle_atom_site_label_2
_geom_angle_atom_site_label_3
_geom_angle
_geom_angle_site_symmetry_1
_geom_angle_site_symmetry_3
O1 Zn1 O3 94.25(19) . .
O1 Zn1 N3 157.4(2) . .
O3 Zn1 N3 90.8(2) . .
O1 Zn1 N4 89.4(2) . .
O3 Zn1 N4 161.6(2) . .
N3 Zn1 N4 79.3(2) . .
O1 Zn1 O12 101.9(2) . .
O3 Zn1 O12 101.7(2) . .
N3 Zn1 O12 98.6(2) . .
N4 Zn1 O12 95.1(2) . .
O6 Zn2 O7 93.1(2) . .
O6 Zn2 N1 90.2(2) . .
O7 Zn2 N1 155.5(2) . .
O6 Zn2 O10 96.5(2) . .
O7 Zn2 O10 98.3(2) . .
N1 Zn2 O10 105.4(2) . .
O6 Zn2 N2 160.3(2) . .
O7 Zn2 N2 89.4(2) . .
N1 Zn2 N2 79.8(2) . .
O10 Zn2 N2 102.5(2) . .
O6 Zn2 Na1 46.8(3) . .
O7 Zn2 Na1 51.9(3) . .
N1 Zn2 Na1 137.0(3) . .
O10 Zn2 Na1 82.1(3) . .
N2 Zn2 Na1 141.1(3) . .
C30 O1 Zn1 129.2(4) . .
C28 O2 C42 117.6(5) . .
C27 O3 Zn1 129.9(4) . .
C14 O4 C63 117.0(6) . .
C25 O5 C57 118.4(5) . .
C7 O6 Zn2 129.9(4) . .
C7 O6 Na1 135.5(6) . .
Zn2 O6 Na1 94.6(4) . .
C47 O7 Zn2 128.1(5) . .
C47 O7 Na1 138.8(6) . .
Zn2 O7 Na1 88.8(4) . .
C21 O8 C62 120.4(6) . .
C32 O9 C76 118.3(6) . .
C104 O10 Zn2 115.0(6) . .
C101 O11 C50 119.8(7) . .
C34 N1 C2 118.2(6) . .
C34 N1 Zn2 127.3(5) . .
C2 N1 Zn2 114.2(5) . .
C37 N2 C13 122.4(6) . .
C37 N2 Zn2 125.5(5) . .
C13 N2 Zn2 112.1(5) . .
C38 N3 C18 121.8(6) . .
C38 N3 Zn1 123.3(5) . .
C18 N3 Zn1 114.5(5) . .
C58 N4 C26 122.8(6) . .
C58 N4 Zn1 122.6(5) . .
C26 N4 Zn1 113.7(5) . .
C112 O12 Zn1 125.4(6) . .
C41 O13 C106 126(2) . .
C41 O13 C174 117.1(9) . .
C61 O14 C152 120.6(8) . .
C61 O14 C157 111.8(10) . .
C22 C1 C34 117.8(7) . .
C22 C1 C7 119.6(7) . .
C34 C1 C7 122.5(7) . .
C9 C2 N1 126.9(6) . .
C9 C2 C13 117.7(6) . .
N1 C2 C13 115.4(6) . .
C9 C3 C12 118.8(6) . .
C9 C3 C8 116.8(6) . 2_665
C12 C3 C8 124.3(6) . 2_665
C11 C4 C5 124.6(6) . .
C11 C4 H109 117.7 . .
C5 C4 H109 117.7 . .
C21 C5 C4 117.2(6) . .
C21 C5 C12 123.4(6) . 2_665
C4 C5 C12 119.1(6) . 2_665
C46 C6 C29 118.8(6) . .
C46 C6 C15 118.0(6) . .
C29 C6 C15 123.2(6) . .
O6 C7 C23 118.5(6) . .
O6 C7 C1 124.9(6) . .
C23 C7 C1 116.6(7) . .
C28 C8 C19 117.4(7) . .
C28 C8 C3 122.1(6) . 2_665
C19 C8 C3 119.6(6) . 2_665
C3 C9 C2 123.1(6) . .
C3 C9 H117 118.5 . .
C2 C9 H117 118.5 . .
C14 C10 C35 115.9(7) . .
C14 C10 C23 123.9(6) . .
C35 C10 C23 120.2(6) . .
C14 C10 Na1 88.4(5) . .
C35 C10 Na1 72.3(5) . .
C23 C10 Na1 107.3(5) . .
C4 C11 C25 115.7(6) . .
C4 C11 C17 119.0(6) . .
C25 C11 C17 125.3(6) . .
C20 C12 C3 119.1(6) . .
C20 C12 C5 117.1(6) . 2_665
C3 C12 C5 123.8(6) . 2_665
C20 C13 C2 119.5(7) . .
C20 C13 N2 124.7(6) . .
C2 C13 N2 115.9(6) . .
C44 C14 O4 123.7(6) . .
C44 C14 C10 121.0(6) . .
O4 C14 C10 115.3(7) . .
C41 C15 C35 117.7(6) . .
C41 C15 C6 123.4(7) . .
C35 C15 C6 118.6(6) . .
C41 C15 Na1 92.0(5) . .
C35 C15 Na1 65.0(5) . .
C6 C15 Na1 116.1(5) . .
C32 C16 C19 115.2(6) . .
C32 C16 C31 123.9(7) . .
C19 C16 C31 119.9(6) . .
C56 C17 C30 119.2(6) . .
C56 C17 C11 123.2(7) . .
C30 C17 C11 117.6(6) . .
C39 C18 C26 119.1(6) . .
C39 C18 N3 125.7(7) . .
C26 C18 N3 115.1(6) . .
C8 C19 C16 124.2(6) . .
C8 C19 H110 117.9 . .
C16 C19 H110 117.9 . .
C13 C20 C12 121.7(6) . .
C13 C20 H118 119.2 . .
C12 C20 H118 119.2 . .
O8 C21 C5 115.0(6) . .
O8 C21 C43 124.9(6) . .
C5 C21 C43 120.0(6) . .
C33 C22 C1 122.5(7) . .
C33 C22 H119 118.7 . .
C1 C22 H119 118.7 . .
C52 C23 C7 119.2(7) . .
C52 C23 C10 124.4(7) . .
C7 C23 C10 116.4(6) . .
C28 C24 C32 121.2(6) . .
C28 C24 H111 119.4 . .
C32 C24 H111 119.4 . .
O5 C25 C43 122.8(6) . .
O5 C25 C11 115.7(6) . .
C43 C25 C11 121.5(7) . .
C18 C26 N4 116.8(6) . .
C18 C26 C46 118.9(6) . .
N4 C26 C46 124.3(7) . .
O3 C27 C31 119.5(6) . .
O3 C27 C51 122.8(6) . .
C31 C27 C51 117.7(7) . .
O2 C28 C24 124.5(6) . .
O2 C28 C8 116.1(6) . .
C24 C28 C8 119.4(7) . .
C6 C29 C39 119.5(7) . .
C6 C29 C36 123.2(6) . .
C39 C29 C36 117.1(6) . .
O1 C30 C17 119.0(6) . .
O1 C30 C48 123.2(7) . .
C17 C30 C48 117.8(7) . .
C55 C31 C27 118.0(7) . .
C55 C31 C16 119.7(6) . .
C27 C31 C16 121.7(6) . .
C16 C32 C24 122.3(7) . .
C16 C32 O9 123.4(7) . .
C24 C32 O9 114.1(6) . .
C22 C33 C52 118.0(7) . .
C22 C33 H120 121.0 . .
C52 C33 H120 121.0 . .
N1 C34 C1 125.1(7) . .
N1 C34 H121 117.5 . .
C1 C34 H121 117.4 . .
C15 C35 C10 124.1(7) . .
C15 C35 Na1 88.7(6) . .
C10 C35 Na1 79.2(5) . .
C15 C35 H112 118.0 . .
C10 C35 H112 118.0 . .
Na1 C35 H112 103.0 . .
C53 C36 C61 116.8(7) . .
C53 C36 C29 120.8(7) . .
C61 C36 C29 122.0(7) . .
N2 C37 C54 125.8(7) . .
N2 C37 H122 117.1 . .
C54 C37 H122 117.1 . .
N3 C38 C51 127.3(7) . .
N3 C38 H101 116.4 . .
C51 C38 H101 116.4 . .
C18 C39 C29 122.0(7) . .
C18 C39 H127 119.0 . .
C29 C39 H127 119.0 . .
C65 C40 C47 120.5(8) . .
C65 C40 C45 120.2(8) . .
C47 C40 C45 119.3(7) . .
O13 C41 C15 118.0(7) . .
O13 C41 C44 121.7(7) . .
C15 C41 C44 120.2(7) . .
O2 C42 C49 108.8(6) . .
O2 C42 H40 109.9 . .
C49 C42 H40 109.9 . .
O2 C42 H41 109.9 . .
C49 C42 H41 109.9 . .
H40 C42 H41 108.3 . .
C25 C43 C21 120.8(6) . .
C25 C43 H113 119.6 . .
C21 C43 H113 119.6 . .
C14 C44 C41 120.9(7) . .
C14 C44 H114 119.6 . .
C41 C44 H114 119.6 . .
C50 C45 C53 117.2(7) . .
C50 C45 C40 121.6(7) . .
C53 C45 C40 121.0(7) . .
C6 C46 C26 121.6(7) . .
C6 C46 H128 119.2 . .
C26 C46 H128 119.2 . .
O7 C47 C54 124.9(7) . .
O7 C47 C40 118.0(7) . .
C54 C47 C40 117.0(7) . .
C70 C48 C30 118.9(7) . .
C70 C48 C58 117.9(6) . .
C30 C48 C58 123.0(7) . .
C42 C49 C74 112.9(7) . .
C42 C49 H42 109.0 . .
C74 C49 H42 109.0 . .
C42 C49 H43 109.0 . .
C74 C49 H43 109.0 . .
H42 C49 H43 107.8 . .
C45 C50 C66 121.6(8) . .
C45 C50 O11 117.2(8) . .
C66 C50 O11 121.1(7) . .
C59 C51 C27 120.6(6) . .
C59 C51 C38 115.8(7) . .
C27 C51 C38 123.5(7) . .
C23 C52 C33 124.0(7) . .
C23 C52 H123 118.0 . .
C33 C52 H123 118.0 . .
C36 C53 C45 123.7(7) . .
C36 C53 Na1 96.8(5) . .
C45 C53 Na1 87.5(5) . .
C36 C53 H115 118.1 . .
C45 C53 H115 118.1 . .
Na1 C53 H115 85.4 . .
C47 C54 C68 119.9(7) . .
C47 C54 C37 124.3(7) . .
C68 C54 C37 115.8(7) . .
C31 C55 C60 124.2(7) . .
C31 C55 H102 117.9 . .
C60 C55 H102 117.9 . .
C17 C56 C73 123.9(7) . .
C17 C56 H103 118.1 . .
C73 C56 H103 118.1 . .
O5 C57 C64 106.6(6) . .
O5 C57 H14 110.4 . .
C64 C57 H14 110.4 . .
O5 C57 H15 110.4 . .
C64 C57 H15 110.4 . .
H14 C57 H15 108.6 . .
N4 C58 C48 126.6(6) . .
N4 C58 H104 116.7 . .
C48 C58 H104 116.7 . .
C60 C59 C51 120.2(7) . .
C60 C59 H105 119.9 . .
C51 C59 H105 119.9 . .
C59 C60 C55 118.8(7) . .
C59 C60 H106 120.6 . .
C55 C60 H106 120.6 . .
O14 C61 C36 114.6(7) . .
O14 C61 C66 123.6(8) . .
C36 C61 C66 121.8(8) . .
O8 C62 C69 112.1(6) . .
O8 C62 H16 109.2 . .
C69 C62 H16 109.2 . .
O8 C62 H17 109.2 . .
C69 C62 H17 109.2 . .
H16 C62 H17 107.9 . .
O4 C63 C72 109.7(6) . .
O4 C63 H66 109.7 . .
C72 C63 H66 109.7 . .
O4 C63 H67 109.7 . .
C72 C63 H67 109.7 . .
H66 C63 H67 108.2 . .
C71 C64 C57 115.9(7) . .
C71 C64 H18 108.3 . .
C57 C64 H18 108.3 . .
C71 C64 H19 108.3 . .
C57 C64 H19 108.3 . .
H18 C64 H19 107.4 . .
C40 C65 C75 121.6(8) . .
C40 C65 H124 119.2 . .
C75 C65 H124 119.2 . .
C50 C66 C61 118.6(8) . .
C50 C66 H116 120.7 . .
C61 C66 H116 120.7 . .
C75 C68 C54 121.0(8) . .
C75 C68 H125 119.5 . .
C54 C68 H125 119.5 . .
C62 C69 C121 111.5(9) . .
C62 C69 H20 109.3 . .
C121 C69 H20 109.3 . .
C62 C69 H21 109.3 . .
C121 C69 H21 109.3 . .
H20 C69 H21 108.0 . .
C73 C70 C48 124.2(7) . .
C73 C70 H107 117.9 . .
C48 C70 H107 117.9 . .
C64 C71 C82 111.8(7) . .
C64 C71 H22 109.3 . .
C82 C71 H22 109.3 . .
C64 C71 H23 109.2 . .
C82 C71 H23 109.2 . .
H22 C71 H23 107.9 . .
C63 C72 C109 116.1(8) . .
C63 C72 H68 108.3 . .
C109 C72 H68 108.3 . .
C63 C72 H69 108.3 . .
C109 C72 H69 108.3 . .
H68 C72 H69 107.4 . .
C70 C73 C56 115.7(8) . .
C70 C73 H108 122.2 . .
C56 C73 H108 122.1 . .
C49 C74 C110 117.7(8) . .
C49 C74 H44 107.9 . .
C110 C74 H44 107.9 . .
C49 C74 H45 107.9 . .
C110 C74 H45 107.9 . .
H44 C74 H45 107.2 . .
C68 C75 C65 119.9(8) . .
C68 C75 H126 120.1 . .
C65 C75 H126 120.1 . .
O9 C76 C77 106.5(7) . .
O9 C76 H46 110.4 . .
C77 C76 H46 110.4 . .
O9 C76 H47 110.4 . .
C77 C76 H47 110.4 . .
H46 C76 H47 108.6 . .
C76 C77 C93 110.2(8) . .
C76 C77 H48 109.6 . .
C93 C77 H48 109.6 . .
C76 C77 H49 109.6 . .
C93 C77 H49 109.6 . .
H48 C77 H49 108.1 . .
C105 C78 C101 115.2(11) . .
C105 C78 H1 108.5 . .
C101 C78 H1 108.5 . .
C105 C78 H2 108.5 . .
C101 C78 H2 108.5 . .
H1 C78 H2 107.5 . .
C84 C79 C80 121.5(13) . .
C84 C79 C96 117.7(12) . .
C80 C79 C96 108.2(12) . .
C85 C80 C79 118.6(12) . .
C85 C80 C88 118.0(12) . .
C79 C80 C88 112.3(14) . .
C124 C81 C89 123.4(16) . .
C124 C81 C86 118.8(17) . .
C89 C81 C86 105.7(13) . .
C71 C82 C120 112.9(8) . .
C71 C82 H24 109.0 . .
C120 C82 H24 109.0 . .
C71 C82 H25 109.0 . .
C120 C82 H25 109.0 . .
H24 C82 H25 107.8 . .
C100 C83 C85 121.6(16) . .
C100 C83 C92 122.7(16) . 2_665
C85 C83 C92 104.0(14) . 2_665
C79 C84 C89 118.4(13) . .
C79 C84 C103 117.3(14) . .
C89 C84 C103 111.7(14) . .
C83 C85 C80 116.2(13) . .
C83 C85 C95 111.4(15) . .
C80 C85 C95 119.1(13) . .
C107 C86 C103 124.5(19) . .
C107 C86 C81 117.9(19) . .
C103 C86 C81 105.6(12) . .
C117 C87 C92 124.1(17) . 2_665
C117 C87 C95 117.9(15) . .
C92 C87 C95 107.1(15) 2_665 .
C97 C88 C80 120.7(15) . .
C97 C88 C123 123.0(16) . 2_665
C80 C88 C123 103.1(13) . 2_665
C95 C89 C84 122.2(14) . .
C95 C89 C81 117.7(15) . .
C84 C89 C81 109.1(13) . .
C108 C90 C116 132.3(19) . .
C108 C90 C111 111.3(15) . .
C116 C90 C111 102.5(19) . .
C126 C91 C99 125.3(18) . .
C126 C91 C124 109(2) . .
C99 C91 C124 110.9(17) . .
C116 C92 C87 124.8(19) . 2_665
C116 C92 C83 114.4(17) . 2_665
C87 C92 C83 108.0(15) 2_665 2_665
C113 C93 C77 117.0(10) . .
C113 C93 H50 108.0 . .
C77 C93 H50 108.0 . .
C113 C93 H51 108.0 . .
C77 C93 H51 108.0 . .
H50 C93 H51 107.3 . .
C102 C94 C126 129.0(16) . 2_665
C102 C94 C117 115.2(15) . 2_665
C126 C94 C117 102.8(15) 2_665 2_665
C89 C95 C85 120.2(15) . .
C89 C95 C87 117.4(13) . .
C85 C95 C87 109.6(13) . .
C123 C96 C125 118.9(16) 2_665 .
C123 C96 C79 112.2(14) 2_665 .
C125 C96 C79 117.1(12) . .
C88 C97 C100 121.4(15) . .
C88 C97 C99 119.4(19) . 2_665
C100 C97 C99 107.9(18) . 2_665
C107 C99 C91 137(2) . .
C107 C99 C97 102.9(19) . 2_665
C91 C99 C97 110.6(17) . 2_665
C83 C100 C97 122.1(16) . .
C83 C100 C108 118.8(18) . 2_665
C97 C100 C108 106.0(16) . 2_665
O11 C101 C78 109.4(9) . .
O11 C101 H3 109.8 . .
C78 C101 H3 109.8 . .
O11 C101 H4 109.8 . .
C78 C101 H4 109.8 . .
H3 C101 H4 108.2 . .
C94 C102 C116 130.3(18) . .
C94 C102 C125 115.2(16) . .
C116 C102 C125 101.1(17) . .
C111 C103 C84 123.8(16) . .
C111 C103 C86 116.4(17) . .
C84 C103 C86 107.9(14) . .
O10 C104 H95 109.5 . .
O10 C104 H96 109.5 . .
H95 C104 H96 109.5 . .
O10 C104 H97 109.5 . .
H95 C104 H97 109.5 . .
H96 C104 H97 109.5 . .
C78 C105 C128 114.1(12) . .
C78 C105 H5 108.7 . .
C128 C105 H5 108.7 . .
C78 C105 H6 108.7 . .
C128 C105 H6 108.7 . .
H5 C105 H6 107.6 . .
C108 C107 C99 122(2) . .
C108 C107 C86 110(2) . .
C99 C107 C86 115(2) . .
C107 C108 C90 138(2) . .
C107 C108 C100 100.5(19) . 2_665
C90 C108 C100 110.3(16) . 2_665
C115 C109 C72 115.7(12) . .
C115 C109 H70 108.4 . .
C72 C109 H70 108.4 . .
C115 C109 H71 108.4 . .
C72 C109 H71 108.4 . .
H70 C109 H71 107.4 . .
C118 C110 C74 109.3(13) . .
C118 C110 H52 109.8 . .
C74 C110 H52 109.8 . .
C118 C110 H53 109.8 . .
C74 C110 H53 109.8 . .
H52 C110 H53 108.3 . .
C125 C111 C103 118(2) . .
C125 C111 C90 110.4(18) . .
C103 C111 C90 119.3(18) . .
O12 C112 H98 109.5 . .
O12 C112 H99 109.5 . .
H98 C112 H99 109.5 . .
O12 C112 H100 109.5 . .
H98 C112 H100 109.5 . .
H99 C112 H100 109.5 . .
C93 C113 C137 109.2(11) . .
C93 C113 H54 109.8 . .
C137 C113 H54 109.8 . .
C93 C113 H55 109.8 . .
C137 C113 H55 109.8 . .
H54 C113 H55 108.3 . .
C109 C115 C130 116.4(14) . .
C109 C115 H72 108.2 . .
C130 C115 H72 108.2 . .
C109 C115 H73 108.2 . .
C130 C115 H73 108.2 . .
H72 C115 H73 107.3 . .
C92 C116 C102 112.9(18) . .
C92 C116 C90 121(2) . .
C102 C116 C90 117(2) . .
C124 C117 C87 131(2) . .
C124 C117 C94 104.5(19) . 2_665
C87 C117 C94 112.2(15) . 2_665
C110 C118 C132 105.1(12) . .
C110 C118 H56 110.7 . .
C132 C118 H56 110.7 . .
C110 C118 H57 110.7 . .
C132 C118 H57 110.7 . .
H56 C118 H57 108.8 . .
C129 C119 H7 109.5 . .
C129 C119 H8 109.5 . .
H7 C119 H8 109.5 . .
C129 C119 H9 109.5 . .
H7 C119 H9 109.5 . .
H8 C119 H9 109.5 . .
C82 C120 C133 109.5(10) . .
C82 C120 H26 109.8 . .
C133 C120 H26 109.8 . .
C82 C120 H27 109.8 . .
C133 C120 H27 109.8 . .
H26 C120 H27 108.2 . .
C136 C121 C69 118.6(15) . .
C136 C121 H28 107.7 . .
C69 C121 H28 107.7 . .
C136 C121 H29 107.7 . .
C69 C121 H29 107.7 . .
H28 C121 H29 107.1 . .
C126 C123 C96 137(2) . 2_665
C126 C123 C88 107(2) . 2_665
C96 C123 C88 104.1(15) 2_665 2_665
C117 C124 C81 113(2) . .
C117 C124 C91 115(2) . .
C81 C124 C91 120.8(18) . .
C111 C125 C96 125.9(18) . .
C111 C125 C102 109.3(18) . .
C96 C125 C102 112.0(14) . .
C123 C126 C91 134(3) . .
C123 C126 C94 107.1(19) . 2_665
C91 C126 C94 109(2) . 2_665
C137 C127 H58 109.5 . .
C137 C127 H59 109.5 . .
H58 C127 H59 109.5 . .
C137 C127 H60 109.5 . .
H58 C127 H60 109.5 . .
H59 C127 H60 109.5 . .
C105 C128 C129 113.9(13) . .
C105 C128 H10 108.8 . .
C129 C128 H10 108.8 . .
C105 C128 H11 108.8 . .
C129 C128 H11 108.8 . .
H10 C128 H11 107.7 . .
C128 C129 C119 113.6(14) . .
C128 C129 H12 108.9 . .
C119 C129 H12 108.9 . .
C128 C129 H13 108.9 . .
C119 C129 H13 108.8 . .
H12 C129 H13 107.7 . .
C141 C130 C115 125.6(18) . .
C141 C130 H74 105.9 . .
C115 C130 H74 105.9 . .
C141 C130 H75 105.9 . .
C115 C130 H75 105.9 . .
H74 C130 H75 106.2 . .
C118 C132 H61 109.5 . .
C118 C132 H62 109.5 . .
H61 C132 H62 109.5 . .
C118 C132 H63 109.5 . .
H61 C132 H63 109.5 . .
H62 C132 H63 109.5 . .
C120 C133 H30 109.5 . .
C120 C133 H31 109.5 . .
H30 C133 H31 109.5 . .
C120 C133 H32 109.5 . .
H30 C133 H32 109.5 . .
H31 C133 H32 109.5 . .
C121 C136 C140 117.6(17) . .
C121 C136 H33 107.9 . .
C140 C136 H33 107.9 . .
C121 C136 H34 107.9 . .
C140 C136 H34 107.9 . .
H33 C136 H34 107.2 . .
C127 C137 C113 109.0(19) . .
C127 C137 H64 109.9 . .
C113 C137 H64 109.9 . .
C127 C137 H65 109.9 . .
C113 C137 H65 109.9 . .
H64 C137 H65 108.3 . .
C154 C139 C155 110(3) . .
C154 C139 H129 109.7 . .
C155 C139 H129 109.7 . .
C154 C139 H130 109.7 . .
C155 C139 H130 109.7 . .
H129 C139 H130 108.2 . .
C147 C140 C136 115(2) . .
C147 C140 H35 108.4 . .
C136 C140 H35 108.4 . .
C147 C140 H36 108.4 . .
C136 C140 H36 108.4 . .
H35 C140 H36 107.5 . .
C130 C141 H76 109.5 . .
C130 C141 H77 109.5 . .
H76 C141 H77 109.5 . .
C130 C141 H78 109.5 . .
H76 C141 H78 109.5 . .
H77 C141 H78 109.5 . .
C140 C147 H37 109.5 . .
C140 C147 H38 109.5 . .
H37 C147 H38 109.5 . .
C140 C147 H39 109.5 . .
H37 C147 H39 109.5 . .
H38 C147 H39 109.5 . .
O15 C148 H81 109.5 . .
O15 C148 H82 109.5 . .
H81 C148 H82 109.5 . .
O15 C148 H83 109.5 . .
H81 C148 H83 109.5 . .
H82 C148 H83 109.5 . .
O16 C149 H84 109.5 . .
O16 C149 H85 109.5 . .
H84 C149 H85 109.5 . .
O16 C149 H86 109.5 . .
H84 C149 H86 109.5 . .
H85 C149 H86 109.5 . .
O17 C150 H88 109.5 . .
O17 C150 H89 109.5 . .
H88 C150 H89 109.5 . .
O17 C150 H90 109.5 . .
H88 C150 H90 109.5 . .
H89 C150 H90 109.5 . .
C159 C160 C161 110.8(19) . .
C159 C160 H131 109.5 . .
C161 C160 H131 109.5 . .
C159 C160 H132 109.5 . .
C161 C160 H132 109.5 . .
H131 C160 H132 108.1 . .
O14 C157 C158 97.8(17) . .
O14 C157 H133 112.2 . .
C158 C157 H133 112.2 . .
O14 C157 H134 112.2 . .
C158 C157 H134 112.2 . .
H133 C157 H134 109.8 . .
O14 C152 C153 109.6(12) . .
O14 C152 H135 109.8 . .
C153 C152 H135 109.8 . .
O14 C152 H136 109.8 . .
C153 C152 H136 109.8 . .
H135 C152 H136 108.2 . .
C159 C158 C157 117(2) . .
C159 C158 H137 108.0 . .
C157 C158 H137 108.0 . .
C159 C158 H138 108.0 . .
C157 C158 H138 108.0 . .
H137 C158 H138 107.2 . .
C154 C153 C152 111.2(16) . .
C154 C153 H139 109.4 . .
C152 C153 H139 109.4 . .
C154 C153 H140 109.4 . .
C152 C153 H140 109.4 . .
H139 C153 H140 108.0 . .
C160 C159 C158 111(2) . .
C160 C159 H141 109.4 . .
C158 C159 H141 109.4 . .
C160 C159 H142 109.4 . .
C158 C159 H142 109.4 . .
H141 C159 H142 108.0 . .
C139 C154 C153 121(2) . .
C139 C154 H143 107.2 . .
C153 C154 H143 107.2 . .
C139 C154 H144 107.2 . .
C153 C154 H144 107.2 . .
H143 C154 H144 106.8 . .
C139 C155 C156 104(3) . .
C139 C155 H145 111.0 . .
C156 C155 H145 110.9 . .
C139 C155 H146 111.0 . .
C156 C155 H146 111.0 . .
H145 C155 H146 109.0 . .
C160 C161 C162 107(4) . .
C160 C161 H147 110.4 . .
C162 C161 H147 110.4 . .
C160 C161 H148 110.4 . .
C162 C161 H148 110.4 . .
H147 C161 H148 108.6 . .
C161 C162 H149 109.5 . .
C161 C162 H150 109.5 . .
H149 C162 H150 109.5 . .
C161 C162 H151 109.5 . .
H149 C162 H151 109.5 . .
H150 C162 H151 109.5 . .
C155 C156 H152 109.5 . .
C155 C156 H153 109.5 . .
H152 C156 H153 109.5 . .
C155 C156 H154 109.5 . .
H152 C156 H154 109.5 . .
H153 C156 H154 109.5 . .
C172 C171 C170 126(2) . .
C172 C171 H159 105.7 . .
C170 C171 H159 105.6 . .
C172 C171 H160 105.7 . .
C170 C171 H160 105.8 . .
H159 C171 H160 106.2 . .
O13 C174 C169 111.8(15) . .
O13 C174 H161 109.3 . .
C169 C174 H161 109.3 . .
O13 C174 H162 109.3 . .
C169 C174 H162 109.3 . .
H161 C174 H162 107.9 . .
C170 C169 C174 119.1(16) . .
C170 C169 H163 107.6 . .
C174 C169 H163 107.5 . .
C170 C169 H164 107.5 . .
C174 C169 H164 107.5 . .
H163 C169 H164 107.0 . .
C171 C172 C173 116.3(18) . .
C171 C172 H167 108.2 . .
C173 C172 H167 108.2 . .
C171 C172 H168 108.2 . .
C173 C172 H168 108.2 . .
H167 C172 H168 107.4 . .
C165 C166 C167 120(2) . .
C165 C166 H178 107.0 . .
C167 C166 H178 107.0 . .
C165 C166 H179 107.5 . .
C167 C166 H179 107.6 . .
H178 C166 H179 106.9 . .
C169 C170 C171 120(2) . .
C169 C170 H171 107.2 . .
C171 C170 H171 107.2 . .
C169 C170 H172 107.4 . .
C171 C170 H172 107.4 . .
H171 C170 H172 106.9 . .
C172 C173 H175 109.5 . .
C172 C173 H176 109.5 . .
H175 C173 H176 109.5 . .
C172 C173 H177 109.4 . .
H175 C173 H177 109.5 . .
H176 C173 H177 109.5 . .
C164 C163 C106 118(2) . .
C164 C163 H180 107.7 . .
C106 C163 H180 107.6 . .
C164 C163 H181 107.7 . .
C106 C163 H181 107.7 . .
H180 C163 H181 107.1 . .
C166 C167 H182 109.2 . .
C166 C167 H183 109.8 . .
H182 C167 H183 109.5 . .
C166 C167 H184 109.4 . .
H182 C167 H184 109.5 . .
H183 C167 H184 109.5 . .
O13 C106 C163 112(2) . .
O13 C106 H185 109.3 . .
C163 C106 H185 109.2 . .
O13 C106 H186 109.3 . .
C163 C106 H186 109.4 . .
H185 C106 H186 108.0 . .
C165 C164 C163 121(2) . .
C165 C164 H187 107.2 . .
C163 C164 H187 107.1 . .
C165 C164 H188 107.0 . .
C163 C164 H188 107.1 . .
H187 C164 H188 106.8 . .
C166 C165 C164 127(3) . .
C166 C165 H189 105.6 . .
C164 C165 H189 105.4 . .
C166 C165 H190 105.6 . .
C164 C165 H190 105.3 . .
H189 C165 H190 106.0 . .
O18 C175 H191 109.5 . .
O18 C175 H192 109.5 . .
H191 C175 H192 109.5 . .
O18 C175 H193 109.5 . .
H191 C175 H193 109.5 . .
H192 C175 H193 109.5 . .
O6 Na1 O7 74.0(5) . .
O6 Na1 C35 75.3(5) . .
O7 Na1 C35 120.1(6) . .
O6 Na1 C10 61.9(4) . .
O7 Na1 C10 129.7(6) . .
C35 Na1 C10 28.5(2) . .
O6 Na1 C53 124.6(6) . .
O7 Na1 C53 68.0(4) . .
C35 Na1 C53 90.5(5) . .
C10 Na1 C53 118.9(5) . .
O6 Na1 Zn2 38.6(3) . .
O7 Na1 Zn2 39.3(3) . .
C35 Na1 Zn2 108.8(5) . .
C10 Na1 Zn2 100.4(5) . .
C53 Na1 Zn2 105.2(5) . .
O6 Na1 C15 101.5(6) . .
O7 Na1 C15 128.3(6) . .
C35 Na1 C15 26.2(2) . .
C10 Na1 C15 48.2(3) . .
C53 Na1 C15 74.5(4) . .
Zn2 Na1 C15 132.6(5) . .

loop_
_geom_bond_atom_site_label_1
_geom_bond_atom_site_label_2
_geom_bond_distance
_geom_bond_site_symmetry_2
Zn1 O1 1.942(5) .
Zn1 O3 1.965(4) .
Zn1 N3 2.045(6) .
Zn1 N4 2.061(6) .
Zn1 O12 2.081(6) .
Zn2 O6 1.945(5) .
Zn2 O7 1.970(5) .
Zn2 N1 2.040(6) .
Zn2 O10 2.074(5) .
Zn2 N2 2.081(6) .
Zn2 Na1 3.107(16) .
O1 C30 1.286(8) .
O2 C28 1.350(8) .
O2 C42 1.438(8) .
O3 C27 1.309(8) .
O4 C14 1.368(8) .
O4 C63 1.435(8) .
O5 C25 1.368(8) .
O5 C57 1.424(8) .
O6 C7 1.310(8) .
O6 Na1 2.272(16) .
O7 C47 1.298(8) .
O7 Na1 2.446(16) .
O8 C21 1.362(8) .
O8 C62 1.428(8) .
O9 C32 1.384(8) .
O9 C76 1.395(10) .
O10 C104 1.421(12) .
O11 C101 1.355(10) .
O11 C50 1.388(9) .
N1 C34 1.312(8) .
N1 C2 1.404(8) .
N2 C37 1.274(8) .
N2 C13 1.427(9) .
N3 C38 1.293(9) .
N3 C18 1.411(8) .
N4 C58 1.278(9) .
N4 C26 1.396(8) .
O12 C112 1.406(12) .
O13 C41 1.344(9) .
O13 C106 1.375(19) .
O13 C174 1.418(13) .
O14 C61 1.367(10) .
O14 C152 1.455(15) .
O14 C157 1.50(3) .
C1 C22 1.396(10) .
C1 C34 1.436(10) .
C1 C7 1.458(10) .
C2 C9 1.383(9) .
C2 C13 1.417(9) .
C3 C9 1.380(9) .
C3 C12 1.397(9) .
C3 C8 1.484(9) 2_665
C4 C11 1.391(9) .
C4 C5 1.395(9) .
C4 H109 0.9500 .
C5 C21 1.382(9) .
C5 C12 1.488(9) 2_665
C6 C46 1.384(9) .
C6 C29 1.393(9) .
C6 C15 1.496(9) .
C7 C23 1.440(10) .
C8 C28 1.388(9) .
C8 C19 1.397(9) .
C9 H117 0.9500 .
C10 C14 1.394(9) .
C10 C35 1.418(9) .
C10 C23 1.467(10) .
C10 Na1 2.917(17) .
C11 C25 1.398(9) .
C11 C17 1.458(9) .
C12 C20 1.396(9) .
C13 C20 1.379(9) .
C14 C44 1.358(10) .
C15 C41 1.359(10) .
C15 C35 1.380(10) .
C15 Na1 3.121(17) .
C16 C32 1.370(9) .
C16 C19 1.402(9) .
C16 C31 1.484(9) .
C17 C56 1.372(10) .
C17 C30 1.424(10) .
C18 C39 1.379(9) .
C18 C26 1.391(10) .
C19 H110 0.9500 .
C20 H118 0.9500 .
C21 C43 1.398(10) .
C22 C33 1.369(10) .
C22 H119 0.9500 .
C23 C52 1.378(10) .
C24 C28 1.376(10) .
C24 C32 1.379(10) .
C24 H111 0.9500 .
C25 C43 1.372(9) .
C26 C46 1.416(9) .
C27 C31 1.425(9) .
C27 C51 1.427(10) .
C29 C39 1.395(9) .
C29 C36 1.500(10) .
C30 C48 1.429(9) .
C31 C55 1.368(10) .
C33 C52 1.379(10) .
C33 H120 0.9500 .
C34 H121 0.9500 .
C35 Na1 2.830(17) .
C35 H112 0.9500 .
C36 C53 1.362(10) .
C36 C61 1.378(10) .
C37 C54 1.426(10) .
C37 H122 0.9500 .
C38 C51 1.454(10) .
C38 H101 0.9500 .
C39 H127 0.9500 .
C40 C65 1.368(11) .
C40 C47 1.440(10) .
C40 C45 1.524(11) .
C41 C44 1.420(10) .
C42 C49 1.463(10) .
C42 H40 0.9900 .
C42 H41 0.9900 .
C43 H113 0.9500 .
C44 H114 0.9500 .
C45 C50 1.365(10) .
C45 C53 1.388(10) .
C46 H128 0.9500 .
C47 C54 1.408(10) .
C48 C70 1.382(10) .
C48 C58 1.436(10) .
C49 C74 1.503(10) .
C49 H42 0.9900 .
C49 H43 0.9900 .
C50 C66 1.375(11) .
C51 C59 1.398(10) .
C52 H123 0.9500 .
C53 Na1 2.952(16) .
C53 H115 0.9500 .
C54 C68 1.414(10) .
C55 C60 1.376(10) .
C55 H102 0.9500 .
C56 C73 1.401(10) .
C56 H103 0.9500 .
C57 C64 1.512(11) .
C57 H14 0.9900 .
C57 H15 0.9900 .
C58 H104 0.9500 .
C59 C60 1.367(10) .
C59 H105 0.9500 .
C60 H106 0.9500 .
C61 C66 1.385(11) .
C62 C69 1.477(11) .
C62 H16 0.9900 .
C62 H17 0.9900 .
C63 C72 1.470(10) .
C63 H66 0.9900 .
C63 H67 0.9900 .
C64 C71 1.473(11) .
C64 H18 0.9900 .
C64 H19 0.9900 .
C65 C75 1.372(12) .
C65 H124 0.9500 .
C66 H116 0.9500 .
C68 C75 1.363(11) .
C68 H125 0.9500 .
C69 C121 1.545(15) .
C69 H20 0.9900 .
C69 H21 0.9900 .
C70 C73 1.375(11) .
C70 H107 0.9500 .
C71 C82 1.528(11) .
C71 H22 0.9900 .
C71 H23 0.9900 .
C72 C109 1.489(14) .
C72 H68 0.9900 .
C72 H69 0.9900 .
C73 H108 0.9500 .
C74 C110 1.548(15) .
C74 H44 0.9900 .
C74 H45 0.9900 .
C75 H126 0.9500 .
C76 C77 1.528(12) .
C76 H46 0.9900 .
C76 H47 0.9900 .
C77 C93 1.556(13) .
C77 H48 0.9900 .
C77 H49 0.9900 .
C78 C105 1.468(16) .
C78 C101 1.500(14) .
C78 H1 0.9900 .
C78 H2 0.9900 .
C79 C84 1.400(16) .
C79 C80 1.428(15) .
C79 C96 1.450(16) .
C80 C85 1.425(17) .
C80 C88 1.431(17) .
C81 C124 1.43(3) .
C81 C89 1.445(18) .
C81 C86 1.56(2) .
C82 C120 1.536(13) .
C82 H24 0.9900 .
C82 H25 0.9900 .
C83 C100 1.302(18) .
C83 C85 1.399(17) .
C83 C92 1.59(2) 2_665
C84 C89 1.404(16) .
C84 C103 1.424(17) .
C85 C95 1.429(16) .
C86 C107 1.46(2) .
C86 C103 1.46(2) .
C87 C117 1.331(18) .
C87 C92 1.411(19) 2_665
C87 C95 1.468(16) .
C88 C97 1.276(19) .
C88 C123 1.66(2) 2_665
C89 C95 1.374(16) .
C90 C108 1.29(2) .
C90 C116 1.39(2) .
C90 C111 1.59(2) .
C91 C126 1.320(19) .
C91 C99 1.368(19) .
C91 C124 1.53(2) .
C92 C116 1.36(2) .
C93 C113 1.504(13) .
C93 H50 0.9900 .
C93 H51 0.9900 .
C94 C102 1.315(19) .
C94 C126 1.55(3) 2_665
C94 C117 1.64(2) 2_665
C96 C123 1.403(19) 2_665
C96 C125 1.423(19) .
C97 C100 1.36(2) .
C97 C99 1.57(2) 2_665
C99 C107 1.34(2) .
C100 C108 1.66(2) 2_665
C101 H3 0.9900 .
C101 H4 0.9900 .
C102 C116 1.37(2) .
C102 C125 1.64(2) .
C103 C111 1.37(2) .
C104 H95 0.9800 .
C104 H96 0.9800 .
C104 H97 0.9800 .
C105 C128 1.490(18) .
C105 H5 0.9900 .
C105 H6 0.9900 .
C107 C108 1.29(2) .
C109 C115 1.451(16) .
C109 H70 0.9900 .
C109 H71 0.9900 .
C110 C118 1.304(15) .
C110 H52 0.9900 .
C110 H53 0.9900 .
C111 C125 1.25(2) .
C112 H98 0.9800 .
C112 H99 0.9800 .
C112 H100 0.9800 .
C113 C137 1.623(15) .
C113 H54 0.9900 .
C113 H55 0.9900 .
C115 C130 1.506(19) .
C115 H72 0.9900 .
C115 H73 0.9900 .
C117 C124 1.28(2) .
C118 C132 1.727(18) .
C118 H56 0.9900 .
C118 H57 0.9900 .
C119 C129 1.566(18) .
C119 H7 0.9800 .
C119 H8 0.9800 .
C119 H9 0.9800 .
C120 C133 1.572(15) .
C120 H26 0.9900 .
C120 H27 0.9900 .
C121 C136 1.336(15) .
C121 H28 0.9900 .
C121 H29 0.9900 .
C123 C126 1.20(2) .
C127 C137 1.429(18) .
C127 H58 0.9800 .
C127 H59 0.9800 .
C127 H60 0.9800 .
C128 C129 1.51(2) .
C128 H10 0.9900 .
C128 H11 0.9900 .
C129 H12 0.9900 .
C129 H13 0.9900 .
C130 C141 1.30(2) .
C130 H74 0.9900 .
C130 H75 0.9900 .
C132 H61 0.9800 .
C132 H62 0.9800 .
C132 H63 0.9800 .
C133 H30 0.9800 .
C133 H31 0.9800 .
C133 H32 0.9800 .
C136 C140 1.50(2) .
C136 H33 0.9900 .
C136 H34 0.9900 .
C137 H64 0.9900 .
C137 H65 0.9900 .
C139 C154 1.482(18) .
C139 C155 1.512(19) .
C139 H129 0.9900 .
C139 H130 0.9900 .
C140 C147 1.48(3) .
C140 H35 0.9900 .
C140 H36 0.9900 .
C141 H76 0.9800 .
C141 H77 0.9800 .
C141 H78 0.9800 .
C147 H37 0.9800 .
C147 H38 0.9800 .
C147 H39 0.9800 .
O15 C148 1.413(10) .
O16 C149 1.429(11) .
C148 H81 0.9800 .
C148 H82 0.9800 .
C148 H83 0.9800 .
C149 H84 0.9800 .
C149 H85 0.9800 .
C149 H86 0.9800 .
O17 C150 1.57(3) .
C150 H88 0.9800 .
C150 H89 0.9800 .
C150 H90 0.9800 .
C160 C159 1.51(2) .
C160 C161 1.52(2) .
C160 H131 0.9900 .
C160 H132 0.9900 .
C157 C158 1.535(18) .
C157 H133 0.9900 .
C157 H134 0.9900 .
C152 C153 1.553(15) .
C152 H135 0.9900 .
C152 H136 0.9900 .
C158 C159 1.519(18) .
C158 H137 0.9900 .
C158 H138 0.9900 .
C153 C154 1.519(17) .
C153 H139 0.9900 .
C153 H140 0.9900 .
C159 H141 0.9900 .
C159 H142 0.9900 .
C154 H143 0.9900 .
C154 H144 0.9900 .
C155 C156 1.520(19) .
C155 H145 0.9900 .
C155 H146 0.9900 .
C161 C162 1.55(2) .
C161 H147 0.9900 .
C161 H148 0.9900 .
C162 H149 0.9800 .
C162 H150 0.9800 .
C162 H151 0.9800 .
C156 H152 0.9800 .
C156 H153 0.9800 .
C156 H154 0.9800 .
C171 C172 1.431(18) .
C171 C170 1.462(17) .
C171 H159 0.9900 .
C171 H160 0.9900 .
C174 C169 1.486(16) .
C174 H161 0.9900 .
C174 H162 0.9900 .
C169 C170 1.443(18) .
C169 H163 0.9900 .
C169 H164 0.9900 .
C172 C173 1.542(18) .
C172 H167 0.9900 .
C172 H168 0.9900 .
C166 C165 1.447(19) .
C166 C167 1.52(2) .
C166 H178 0.9900 .
C166 H179 0.9900 .
C170 H171 0.9900 .
C170 H172 0.9900 .
C173 H175 0.9800 .
C173 H176 0.9800 .
C173 H177 0.9800 .
C163 C164 1.475(18) .
C163 C106 1.494(19) .
C163 H180 0.9900 .
C163 H181 0.9900 .
C167 H182 0.9800 .
C167 H183 0.9800 .
C167 H184 0.9800 .
C106 H185 0.9900 .
C106 H186 0.9900 .
C164 C165 1.449(19) .
C164 H187 0.9900 .
C164 H188 0.9900 .
C165 H189 0.9900 .
C165 H190 0.9900 .
O18 C175 1.453(13) .
C175 H191 0.9800 .
C175 H192 0.9800 .
C175 H193 0.9800 .

loop_
_geom_torsion_atom_site_label_1
_geom_torsion_atom_site_label_2
_geom_torsion_atom_site_label_3
_geom_torsion_atom_site_label_4
_geom_torsion
_geom_torsion_site_symmetry_1
_geom_torsion_site_symmetry_4
C34 N1 C2 C9 18.7(9) . .
Zn2 N1 C2 C9 -166.6(5) . .
C34 N1 C2 C13 -160.2(6) . .
Zn2 N1 C2 C13 14.6(7) . .
C11 C4 C5 C21 0.2(10) . .
C11 C4 C5 C12 173.9(6) . 2_665
Zn2 O6 C7 C23 179.1(4) . .
Na1 O6 C7 C23 -0.6(10) . .
Zn2 O6 C7 C1 -0.3(9) . .
Na1 O6 C7 C1 180.0(7) . .
C22 C1 C7 O6 -179.6(6) . .
C34 C1 C7 O6 -1.1(10) . .
C22 C1 C7 C23 0.9(8) . .
C34 C1 C7 C23 179.4(5) . .
C12 C3 C9 C2 -3.8(10) . .
C8 C3 C9 C2 172.3(6) 2_665 .
N1 C2 C9 C3 -172.8(6) . .
C13 C2 C9 C3 6.0(9) . .
C5 C4 C11 C25 -4.3(10) . .
C5 C4 C11 C17 176.3(7) . .
C9 C3 C12 C20 -0.5(9) . .
C8 C3 C12 C20 -176.2(6) 2_665 .
C9 C3 C12 C5 179.1(6) . 2_665
C8 C3 C12 C5 3.4(10) 2_665 2_665
C9 C2 C13 C20 -4.0(9) . .
N1 C2 C13 C20 175.0(6) . .
C9 C2 C13 N2 177.3(5) . .
N1 C2 C13 N2 -3.8(8) . .
C37 N2 C13 C20 -8.1(10) . .
Zn2 N2 C13 C20 172.9(5) . .
C37 N2 C13 C2 170.6(6) . .
Zn2 N2 C13 C2 -8.4(7) . .
C63 O4 C14 C44 17.7(10) . .
C63 O4 C14 C10 -162.0(6) . .
C35 C10 C14 C44 -3.4(10) . .
C23 C10 C14 C44 177.3(7) . .
Na1 C10 C14 C44 -72.8(7) . .
C35 C10 C14 O4 176.3(6) . .
C23 C10 C14 O4 -3.0(10) . .
Na1 C10 C14 O4 106.9(6) . .
C46 C6 C15 C41 104.5(9) . .
C29 C6 C15 C41 -76.5(10) . .
C46 C6 C15 C35 -69.3(9) . .
C29 C6 C15 C35 109.6(8) . .
C46 C6 C15 Na1 -143.8(6) . .
C29 C6 C15 Na1 35.2(9) . .
C4 C11 C17 C56 126.7(8) . .
C25 C11 C17 C56 -52.6(11) . .
C4 C11 C17 C30 -50.9(9) . .
C25 C11 C17 C30 129.8(8) . .
C38 N3 C18 C39 2.6(11) . .
Zn1 N3 C18 C39 176.0(6) . .
C38 N3 C18 C26 179.7(7) . .
Zn1 N3 C18 C26 -6.9(8) . .
C28 C8 C19 C16 2.0(10) . .
C3 C8 C19 C16 -168.0(7) 2_665 .
C32 C16 C19 C8 -4.9(10) . .
C31 C16 C19 C8 164.5(7) . .
C2 C13 C20 C12 -0.1(10) . .
N2 C13 C20 C12 178.6(6) . .
C3 C12 C20 C13 2.4(10) . .
C5 C12 C20 C13 -177.3(6) 2_665 .
C62 O8 C21 C5 178.1(6) . .
C62 O8 C21 C43 -5.0(10) . .
C4 C5 C21 O8 180.0(6) . .
C12 C5 C21 O8 6.5(10) 2_665 .
C4 C5 C21 C43 2.9(10) . .
C12 C5 C21 C43 -170.5(6) 2_665 .
C34 C1 C22 C33 -178.1(6) . .
C7 C1 C22 C33 0.4(10) . .
O6 C7 C23 C52 177.9(6) . .
C1 C7 C23 C52 -2.6(8) . .
O6 C7 C23 C10 -5.0(8) . .
C1 C7 C23 C10 174.5(5) . .
C14 C10 C23 C52 -76.7(9) . .
C35 C10 C23 C52 104.0(8) . .
Na1 C10 C23 C52 -176.7(6) . .
C14 C10 C23 C7 106.4(7) . .
C35 C10 C23 C7 -72.9(8) . .
Na1 C10 C23 C7 6.3(7) . .
C57 O5 C25 C43 -3.7(10) . .
C57 O5 C25 C11 177.7(6) . .
C4 C11 C25 O5 -175.9(6) . .
C17 C11 C25 O5 3.4(11) . .
C4 C11 C25 C43 5.5(10) . .
C17 C11 C25 C43 -175.2(7) . .
C39 C18 C26 N4 179.4(6) . .
N3 C18 C26 N4 2.1(9) . .
C39 C18 C26 C46 -1.0(11) . .
N3 C18 C26 C46 -178.2(6) . .
C58 N4 C26 C18 173.5(7) . .
Zn1 N4 C26 C18 3.7(8) . .
C58 N4 C26 C46 -6.1(11) . .
Zn1 N4 C26 C46 -176.0(6) . .
Zn1 O3 C27 C31 -179.5(5) . .
Zn1 O3 C27 C51 0.5(10) . .
C42 O2 C28 C24 -16.0(10) . .
C42 O2 C28 C8 163.4(6) . .
C32 C24 C28 O2 174.5(7) . .
C32 C24 C28 C8 -4.9(11) . .
C19 C8 C28 O2 -176.5(6) . .
C3 C8 C28 O2 -6.8(10) 2_665 .
C19 C8 C28 C24 2.9(10) . .
C3 C8 C28 C24 172.6(7) 2_665 .
C46 C6 C29 C39 -0.7(10) . .
C15 C6 C29 C39 -179.6(7) . .
C46 C6 C29 C36 174.0(7) . .
C15 C6 C29 C36 -5.0(11) . .
Zn1 O1 C30 C17 -169.4(5) . .
Zn1 O1 C30 C48 9.5(11) . .
C56 C17 C30 O1 173.1(7) . .
C11 C17 C30 O1 -9.2(10) . .
C56 C17 C30 C48 -5.8(11) . .
C11 C17 C30 C48 171.9(7) . .
O3 C27 C31 C55 -173.9(7) . .
C51 C27 C31 C55 6.1(11) . .
O3 C27 C31 C16 15.3(11) . .
C51 C27 C31 C16 -164.7(7) . .
C32 C16 C31 C55 36.8(11) . .
C19 C16 C31 C55 -131.6(7) . .
C32 C16 C31 C27 -152.5(7) . .
C19 C16 C31 C27 39.1(10) . .
C19 C16 C32 C24 2.9(11) . .
C31 C16 C32 C24 -166.0(7) . .
C19 C16 C32 O9 178.5(7) . .
C31 C16 C32 O9 9.6(12) . .
C28 C24 C32 C16 1.8(12) . .
C28 C24 C32 O9 -174.1(7) . .
C76 O9 C32 C16 57.6(10) . .
C76 O9 C32 C24 -126.5(7) . .
C1 C22 C33 C52 -0.1(10) . .
C2 N1 C34 C1 177.2(6) . .
Zn2 N1 C34 C1 3.2(9) . .
C22 C1 C34 N1 178.0(6) . .
C7 C1 C34 N1 -0.5(10) . .
C41 C15 C35 C10 2.4(11) . .
C6 C15 C35 C10 176.6(7) . .
Na1 C15 C35 C10 -76.0(7) . .
C41 C15 C35 Na1 78.4(7) . .
C6 C15 C35 Na1 -107.4(7) . .
C14 C10 C35 C15 1.7(11) . .
C23 C10 C35 C15 -178.9(7) . .
Na1 C10 C35 C15 81.0(8) . .
C14 C10 C35 Na1 -79.2(7) . .
C23 C10 C35 Na1 100.1(7) . .
C6 C29 C36 C53 -89.0(9) . .
C39 C29 C36 C53 85.8(9) . .
C6 C29 C36 C61 98.5(9) . .
C39 C29 C36 C61 -86.7(9) . .
C13 N2 C37 C54 -178.6(6) . .
Zn2 N2 C37 C54 0.2(10) . .
C18 N3 C38 C51 -174.4(7) . .
Zn1 N3 C38 C51 12.8(11) . .
C26 C18 C39 C29 0.6(11) . .
N3 C18 C39 C29 177.6(7) . .
C6 C29 C39 C18 0.2(11) . .
C36 C29 C39 C18 -174.7(7) . .
C106 O13 C41 C15 -148(2) . .
C174 O13 C41 C15 -128.1(10) . .
C106 O13 C41 C44 35(3) . .
C174 O13 C41 C44 55.3(12) . .
C35 C15 C41 O13 178.5(7) . .
C6 C15 C41 O13 4.5(11) . .
Na1 C15 C41 O13 -118.8(7) . .
C35 C15 C41 C44 -4.9(11) . .
C6 C15 C41 C44 -178.8(7) . .
Na1 C15 C41 C44 57.8(8) . .
C28 O2 C42 C49 -173.1(6) . .
O5 C25 C43 C21 178.8(6) . .
C11 C25 C43 C21 -2.7(11) . .
O8 C21 C43 C25 -178.5(7) . .
C5 C21 C43 C25 -1.7(10) . .
O4 C14 C44 C41 -178.7(7) . .
C10 C14 C44 C41 1.0(11) . .
O13 C41 C44 C14 179.9(7) . .
C15 C41 C44 C14 3.3(12) . .
C65 C40 C45 C50 55.6(10) . .
C47 C40 C45 C50 -123.8(8) . .
C65 C40 C45 C53 -119.1(8) . .
C47 C40 C45 C53 61.4(10) . .
C29 C6 C46 C26 0.3(11) . .
C15 C6 C46 C26 179.3(7) . .
C18 C26 C46 C6 0.5(11) . .
N4 C26 C46 C6 -179.8(7) . .
Zn2 O7 C47 C54 -14.6(10) . .
Na1 O7 C47 C54 -163.2(7) . .
Zn2 O7 C47 C40 167.5(5) . .
Na1 O7 C47 C40 18.9(11) . .
C65 C40 C47 O7 -179.6(7) . .
C45 C40 C47 O7 -0.2(10) . .
C65 C40 C47 C54 2.3(11) . .
C45 C40 C47 C54 -178.2(6) . .
O1 C30 C48 C70 -173.9(8) . .
C17 C30 C48 C70 4.9(12) . .
O1 C30 C48 C58 10.5(13) . .
C17 C30 C48 C58 -170.7(7) . .
O2 C42 C49 C74 165.0(7) . .
C53 C45 C50 C66 4.2(11) . .
C40 C45 C50 C66 -170.8(7) . .
C53 C45 C50 O11 -178.7(6) . .
C40 C45 C50 O11 6.4(10) . .
C101 O11 C50 C45 143.5(9) . .
C101 O11 C50 C66 -39.3(12) . .
O3 C27 C51 C59 173.1(7) . .
C31 C27 C51 C59 -6.9(11) . .
O3 C27 C51 C38 -9.5(12) . .
C31 C27 C51 C38 170.5(7) . .
N3 C38 C51 C59 179.4(8) . .
N3 C38 C51 C27 1.9(13) . .
C7 C23 C52 C33 3.2(10) . .
C10 C23 C52 C33 -173.7(6) . .
C22 C33 C52 C23 -1.8(10) . .
C61 C36 C53 C45 -0.6(11) . .
C29 C36 C53 C45 -173.4(6) . .
C61 C36 C53 Na1 -92.2(7) . .
C29 C36 C53 Na1 95.0(7) . .
C50 C45 C53 C36 -3.7(11) . .
C40 C45 C53 C36 171.2(7) . .
C50 C45 C53 Na1 92.8(7) . .
C40 C45 C53 Na1 -92.3(7) . .
O7 C47 C54 C68 -179.0(7) . .
C40 C47 C54 C68 -1.0(11) . .
O7 C47 C54 C37 0.9(12) . .
C40 C47 C54 C37 178.8(7) . .
N2 C37 C54 C47 6.5(12) . .
N2 C37 C54 C68 -173.7(7) . .
C27 C31 C55 C60 -0.6(12) . .
C16 C31 C55 C60 170.4(8) . .
C30 C17 C56 C73 3.2(13) . .
C11 C17 C56 C73 -174.3(8) . .
C25 O5 C57 C64 -167.6(6) . .
C26 N4 C58 C48 175.9(7) . .
Zn1 N4 C58 C48 -15.2(12) . .
C70 C48 C58 N4 178.0(9) . .
C30 C48 C58 N4 -6.3(14) . .
C27 C51 C59 C60 2.0(13) . .
C38 C51 C59 C60 -175.6(8) . .
C51 C59 C60 C55 3.6(13) . .
C31 C55 C60 C59 -4.4(14) . .
C152 O14 C61 C36 155.0(9) . .
C157 O14 C61 C36 -172.0(13) . .
C152 O14 C61 C66 -22.5(14) . .
C157 O14 C61 C66 10.4(16) . .
C53 C36 C61 O14 -173.0(7) . .
C29 C36 C61 O14 -0.2(10) . .
C53 C36 C61 C66 4.7(11) . .
C29 C36 C61 C66 177.4(7) . .
C21 O8 C62 C69 -79.3(9) . .
C14 O4 C63 C72 168.3(7) . .
O5 C57 C64 C71 -55.9(10) . .
C47 C40 C65 C75 -1.0(12) . .
C45 C40 C65 C75 179.5(8) . .
C45 C50 C66 C61 -0.3(12) . .
O11 C50 C66 C61 -177.4(7) . .
O14 C61 C66 C50 173.1(7) . .
C36 C61 C66 C50 -4.3(12) . .
C47 C54 C68 C75 -1.5(13) . .
C37 C54 C68 C75 178.7(8) . .
O8 C62 C69 C121 177.0(10) . .
C30 C48 C70 C73 -1.4(15) . .
C58 C48 C70 C73 174.5(10) . .
C57 C64 C71 C82 -176.6(8) . .
O4 C63 C72 C109 -171.6(9) . .
C48 C70 C73 C56 -1.4(16) . .
C17 C56 C73 C70 0.4(15) . .
C42 C49 C74 C110 -169.5(10) . .
C54 C68 C75 C65 2.9(14) . .
C40 C65 C75 C68 -1.6(14) . .
C32 O9 C76 C77 129.1(8) . .
O9 C76 C77 C93 -72.5(10) . .
C84 C79 C80 C85 -2.9(16) . .
C96 C79 C80 C85 -143.7(11) . .
C84 C79 C80 C88 140.4(12) . .
C96 C79 C80 C88 -0.4(14) . .
C64 C71 C82 C120 -178.0(10) . .
C80 C79 C84 C89 1.1(16) . .
C96 C79 C84 C89 138.4(12) . .
C80 C79 C84 C103 -137.7(12) . .
C96 C79 C84 C103 -0.4(16) . .
C100 C83 C85 C80 1.3(18) . .
C92 C83 C85 C80 -142.3(11) 2_665 .
C100 C83 C85 C95 142.1(13) . .
C92 C83 C85 C95 -1.6(13) 2_665 .
C79 C80 C85 C83 140.3(11) . .
C88 C80 C85 C83 -1.0(16) . .
C79 C80 C85 C95 2.6(16) . .
C88 C80 C85 C95 -138.6(11) . .
C124 C81 C86 C107 0.2(18) . .
C89 C81 C86 C107 144.1(12) . .
C124 C81 C86 C103 -144.3(12) . .
C89 C81 C86 C103 -0.3(11) . .
C85 C80 C88 C97 1.3(18) . .
C79 C80 C88 C97 -142.2(13) . .
C85 C80 C88 C123 143.4(11) . 2_665
C79 C80 C88 C123 -0.1(14) . 2_665
C79 C84 C89 C95 1.0(17) . .
C103 C84 C89 C95 141.9(11) . .
C79 C84 C89 C81 -142.0(10) . .
C103 C84 C89 C81 -1.1(12) . .
C124 C81 C89 C95 -2.3(19) . .
C86 C81 C89 C95 -144.1(10) . .
C124 C81 C89 C84 142.7(14) . .
C86 C81 C89 C84 0.8(11) . .
C76 C77 C93 C113 -179.4(9) . .
C84 C89 C95 C85 -1.3(17) . .
C81 C89 C95 C85 138.8(12) . .
C84 C89 C95 C87 -138.8(12) . .
C81 C89 C95 C87 1.3(15) . .
C83 C85 C95 C89 -140.1(12) . .
C80 C85 C95 C89 -0.6(16) . .
C83 C85 C95 C87 0.3(14) . .
C80 C85 C95 C87 139.8(11) . .
C117 C87 C95 C89 -2.6(16) . .
C92 C87 C95 C89 142.9(11) 2_665 .
C117 C87 C95 C85 -144.4(11) . .
C92 C87 C95 C85 1.2(13) 2_665 .
C84 C79 C96 C123 -141.6(12) . 2_665
C80 C79 C96 C123 0.9(15) . 2_665
C84 C79 C96 C125 1.2(16) . .
C80 C79 C96 C125 143.7(11) . .
C80 C88 C97 C100 -2(2) . .
C123 C88 C97 C100 -136.4(16) 2_665 .
C80 C88 C97 C99 137.2(14) . 2_665
C123 C88 C97 C99 3(2) 2_665 2_665
C126 C91 C99 C107 -130(2) . .
C124 C91 C99 C107 4(2) . .
C126 C91 C99 C97 9(2) . 2_665
C124 C91 C99 C97 142.9(11) . 2_665
C85 C83 C100 C97 -2(2) . .
C92 C83 C100 C97 134.9(16) 2_665 .
C85 C83 C100 C108 -137.7(14) . 2_665
C92 C83 C100 C108 -0.8(19) 2_665 2_665
C88 C97 C100 C83 2(2) . .
C99 C97 C100 C83 -140.9(13) 2_665 .
C88 C97 C100 C108 142.7(13) . 2_665
C99 C97 C100 C108 -0.4(14) 2_665 2_665
C50 O11 C101 C78 -162.1(9) . .
C105 C78 C101 O11 62.1(14) . .
C126 C94 C102 C116 -127(2) 2_665 .
C117 C94 C102 C116 7(2) 2_665 .
C126 C94 C102 C125 5(2) 2_665 .
C117 C94 C102 C125 139.4(13) 2_665 .
C79 C84 C103 C111 1.0(19) . .
C89 C84 C103 C111 -140.4(14) . .
C79 C84 C103 C86 142.2(11) . .
C89 C84 C103 C86 0.8(12) . .
C107 C86 C103 C111 3(2) . .
C81 C86 C103 C111 144.2(11) . .
C107 C86 C103 C84 -141.7(14) . .
C81 C86 C103 C84 -0.3(11) . .
C101 C78 C105 C128 -179.8(11) . .
C91 C99 C107 C108 134(2) . .
C97 C99 C107 C108 -6.5(19) 2_665 .
C91 C99 C107 C86 -4(2) . .
C97 C99 C107 C86 -144.1(12) 2_665 .
C103 C86 C107 C108 -5(2) . .
C81 C86 C107 C108 -141.9(14) . .
C103 C86 C107 C99 138.0(16) . .
C81 C86 C107 C99 0.8(18) . .
C99 C107 C108 C90 -131(2) . .
C86 C107 C108 C90 9(3) . .
C99 C107 C108 C100 6.5(18) . 2_665
C86 C107 C108 C100 145.8(12) . 2_665
C116 C90 C108 C107 124(2) . .
C111 C90 C108 C107 -8(2) . .
C116 C90 C108 C100 -11(2) . 2_665
C111 C90 C108 C100 -142.9(11) . 2_665
C63 C72 C109 C115 89.4(13) . .
C49 C74 C110 C118 -55.5(16) . .
C84 C103 C111 C125 -3(2) . .
C86 C103 C111 C125 -140.9(17) . .
C84 C103 C111 C90 136.0(14) . .
C86 C103 C111 C90 -2.3(17) . .
C108 C90 C111 C125 145.7(15) . .
C116 C90 C111 C125 -0.1(18) . .
C108 C90 C111 C103 4.1(16) . .
C116 C90 C111 C103 -141.7(13) . .
C77 C93 C113 C137 172.5(11) . .
C72 C109 C115 C130 177.5(12) . .
C87 C92 C116 C102 7(2) 2_665 .
C83 C92 C116 C102 143.8(13) 2_665 .
C87 C92 C116 C90 -137.9(17) 2_665 .
C83 C92 C116 C90 -1(2) 2_665 .
C94 C102 C116 C92 -10(3) . .
C125 C102 C116 C92 -147.3(14) . .
C94 C102 C116 C90 136.4(18) . .
C125 C102 C116 C90 -0.8(17) . .
C108 C90 C116 C92 10(3) . .
C111 C90 C116 C92 144.4(16) . .
C108 C90 C116 C102 -134(2) . .
C111 C90 C116 C102 0.6(18) . .
C92 C87 C117 C124 -133(2) 2_665 .
C95 C87 C117 C124 6(2) . .
C92 C87 C117 C94 2(2) 2_665 2_665
C95 C87 C117 C94 141.1(12) . 2_665
C74 C110 C118 C132 -168.5(11) . .
C71 C82 C120 C133 177.3(12) . .
C62 C69 C121 C136 63(2) . .
C87 C117 C124 C81 -6(2) . .
C94 C117 C124 C81 -144.1(13) 2_665 .
C87 C117 C124 C91 136.9(19) . .
C94 C117 C124 C91 -0.8(17) 2_665 .
C89 C81 C124 C117 4(2) . .
C86 C81 C124 C117 141.6(14) . .
C89 C81 C124 C91 -136.4(14) . .
C86 C81 C124 C91 0.8(19) . .
C126 C91 C124 C117 -0.7(19) . .
C99 C91 C124 C117 -142.5(15) . .
C126 C91 C124 C81 139.3(16) . .
C99 C91 C124 C81 -2.5(17) . .
C103 C111 C125 C96 4(3) . .
C90 C111 C125 C96 -138.3(14) . .
C103 C111 C125 C102 141.7(14) . .
C90 C111 C125 C102 -0.3(18) . .
C123 C96 C125 C111 137.2(18) 2_665 .
C79 C96 C125 C111 -3(2) . .
C123 C96 C125 C102 0.1(19) 2_665 .
C79 C96 C125 C102 -140.2(12) . .
C94 C102 C125 C111 -144.4(16) . .
C116 C102 C125 C111 0.7(17) . .
C94 C102 C125 C96 -0.2(19) . .
C116 C102 C125 C96 144.8(14) . .
C96 C123 C126 C91 128(3) 2_665 .
C88 C123 C126 C91 -6(3) 2_665 .
C96 C123 C126 C94 -11(3) 2_665 2_665
C88 C123 C126 C94 -145.9(12) 2_665 2_665
C99 C91 C126 C123 -2(3) . .
C124 C91 C126 C123 -137(2) . .
C99 C91 C126 C94 136.8(17) . 2_665
C124 C91 C126 C94 1.9(16) . 2_665
C78 C105 C128 C129 177.0(13) . .
C105 C128 C129 C119 -74.4(18) . .
C109 C115 C130 C141 -168(2) . .
C69 C121 C136 C140 176.4(17) . .
C93 C113 C137 C127 153.6(18) . .
C121 C136 C140 C147 83(3) . .
C61 O14 C157 C158 -174.0(13) . .
C61 O14 C152 C153 -154.8(10) . .
O14 C157 C158 C159 35(3) . .
O14 C152 C153 C154 60(2) . .
C161 C160 C159 C158 -173(3) . .
C157 C158 C159 C160 63(4) . .
C155 C139 C154 C153 51(4) . .
C152 C153 C154 C139 63(3) . .
C154 C139 C155 C156 -178(3) . .
C159 C160 C161 C162 168(4) . .
C41 O13 C174 C169 71.8(14) . .
O13 C174 C169 C170 95(3) . .
C170 C171 C172 C173 -149(3) . .
C174 C169 C170 C171 -158(3) . .
C172 C171 C170 C169 -46(5) . .
C41 O13 C106 C163 141(2) . .
C164 C163 C106 O13 -39(5) . .
C106 C163 C164 C165 -66(5) . .
C167 C166 C165 C164 -90(5) . .
C163 C164 C165 C166 -109(4) . .
